data_4348524
loop_
_publ_author_name
'Polovkova, Marina A.'
'Martynov, Alexander G.'
'Birin, Kirill P.'
'Nefedov, Sergey E.'
'Gorbunova, Yulia G.'
'Tsivadze, Aslan Yu'

_publ_section_title
;
 Determination of the Structural Parameters of Heteronuclear
 (Phthalocyaninato)bis(crownphthalocyaninato)lanthanide(III)
 Triple-Deckers in Solution by Simultaneous Analysis of NMR and
 Single-Crystal X-ray Data.
;
_journal_issue 18
_journal_name_full 'Inorganic chemistry'
_journal_page_first 9258
_journal_page_last 9269
_journal_paper_doi 10.1021/acs.inorgchem.6b01292
_journal_volume 55
_journal_year 2016
_chemical_formula_sum 'C164 H170 Cl12 N24 O43 Y Yb'
_chemical_formula_weight 3852.58
_space_group_crystal_system orthorhombic
_space_group_IT_number 61
_space_group_name_Hall '-P 2ac 2ab'
_space_group_name_H-M_alt 'P b c a'
_atom_sites_solution_hydrogens mixed
_audit_creation_method SHELXL-2014/7
_cell_angle_alpha 90
_cell_angle_beta 90
_cell_angle_gamma 90
_cell_formula_units_Z 8
_cell_length_a 29.097(2)
_cell_length_b 35.554(3)
_cell_length_c 45.696(3)
_cell_measurement_reflns_used 7736
_cell_measurement_temperature 150(2)
_cell_measurement_theta_max 19.09
_cell_measurement_theta_min 2.22
_cell_volume 47273(6)
_computing_structure_refinement 'SHELXL-2014/7 (Sheldrick, 2014)'
_diffrn_ambient_temperature 150(2)
_diffrn_measured_fraction_theta_full 0.980
_diffrn_measured_fraction_theta_max 0.980
_diffrn_measurement_device_type 'Bruker APEX-II CCD'
_diffrn_measurement_method '\f and \w scans'
_diffrn_radiation_type MoK\a
_diffrn_radiation_wavelength 0.71073
_diffrn_reflns_av_unetI/netI 0.2822
_diffrn_reflns_Laue_measured_fraction_full 0.980
_diffrn_reflns_Laue_measured_fraction_max 0.980
_diffrn_reflns_limit_h_max 34
_diffrn_reflns_limit_h_min 0
_diffrn_reflns_limit_k_max 42
_diffrn_reflns_limit_k_min 0
_diffrn_reflns_limit_l_max 54
_diffrn_reflns_limit_l_min 0
_diffrn_reflns_number 40811
_diffrn_reflns_point_group_measured_fraction_full 0.980
_diffrn_reflns_point_group_measured_fraction_max 0.980
_diffrn_reflns_theta_full 24.999
_diffrn_reflns_theta_max 24.999
_diffrn_reflns_theta_min 1.863
_exptl_absorpt_coefficient_mu 0.836
_exptl_absorpt_correction_T_max 0.762
_exptl_absorpt_correction_T_min 0.734
_exptl_absorpt_correction_type multi-scan
_exptl_absorpt_process_details sadabs
_exptl_crystal_colour violet
_exptl_crystal_density_diffrn 1.083
_exptl_crystal_description prizm
_exptl_crystal_F_000 15832
_exptl_crystal_size_max 0.240
_exptl_crystal_size_mid 0.220
_exptl_crystal_size_min 0.200
_refine_diff_density_max 1.778
_refine_diff_density_min -2.258
_refine_diff_density_rms 0.167
_refine_ls_extinction_method none
_refine_ls_goodness_of_fit_ref 0.808
_refine_ls_hydrogen_treatment constr
_refine_ls_matrix_type full
_refine_ls_number_parameters 1002
_refine_ls_number_reflns 40811
_refine_ls_number_restraints 53
_refine_ls_restrained_S_all 0.809
_refine_ls_R_factor_all 0.2181
_refine_ls_R_factor_gt 0.1084
_refine_ls_shift/su_max 0.001
_refine_ls_shift/su_mean 0.000
_refine_ls_structure_factor_coef Fsqd
_refine_ls_weighting_details 'w=1/[\s^2^(Fo^2^)+(0.1882P)^2^] where P=(Fo^2^+2Fc^2^)/3'
_refine_ls_weighting_scheme calc
_refine_ls_wR_factor_gt 0.2723
_refine_ls_wR_factor_ref 0.3145
_reflns_Friedel_coverage 0.000
_reflns_number_gt 14410
_reflns_number_total 40811
_reflns_threshold_expression 'I > 2\s(I)'
_cod_data_source_file ic6b01292_si_003.cif
_cod_data_source_block yby
_cod_original_cell_volume 47274(6)
_cod_database_code 4348524
_shelx_shelxl_version_number 2014/7
_shelx_space_group_comment
;
The symmetry employed for this shelxl refinement is uniquely defined
by the following loop, which should always be used as a source of
symmetry information in preference to the above space-group names.
They are only intended as comments.
;
_shelx_estimated_absorpt_t_min 0.825
_shelx_estimated_absorpt_t_max 0.851

loop_
_space_group_symop_operation_xyz
'x, y, z'
'-x+1/2, -y, z+1/2'
'-x, y+1/2, -z+1/2'
'x+1/2, -y+1/2, -z'
'-x, -y, -z'
'x-1/2, y, -z-1/2'
'x, -y-1/2, z-1/2'
'-x-1/2, y-1/2, z'

loop_
_atom_site_label
_atom_site_type_symbol
_atom_site_fract_x
_atom_site_fract_y
_atom_site_fract_z
_atom_site_U_iso_or_equiv
_atom_site_adp_type
_atom_site_occupancy
_atom_site_site_symmetry_order
_atom_site_calc_flag
_atom_site_refinement_flags_posn
_atom_site_refinement_flags_adp
Yb1 Yb 0.56158(2) 0.07825(2) 0.08658(2) 0.02087(14) Uani 1 1 d . .
Y1 Y 0.65274(3) 0.13949(3) 0.08944(2) 0.0219(3) Uani 1 1 d . .
N1 N 0.7069(3) 0.1402(3) 0.12816(19) 0.027(2) Uani 1 1 d . U
N2 N 0.6672(3) 0.1826(3) 0.1617(2) 0.039(3) Uani 1 1 d . .
N3 N 0.6482(3) 0.1987(3) 0.11160(19) 0.028(2) Uani 1 1 d . .
N4 N 0.6213(3) 0.2365(3) 0.0700(2) 0.035(3) Uani 1 1 d . .
N5 N 0.6664(3) 0.1843(3) 0.0539(2) 0.035(3) Uani 1 1 d . .
N6 N 0.7153(3) 0.1488(3) 0.0200(2) 0.033(3) Uani 1 1 d . .
N7 N 0.7261(3) 0.1258(3) 0.0697(2) 0.031(2) Uani 1 1 d . .
N8 N 0.7640(3) 0.0966(3) 0.1118(2) 0.041(3) Uani 1 1 d . .
N9 N 0.5676(3) 0.1508(3) 0.07569(18) 0.027(2) Uani 1 1 d . .
N10 N 0.5757(3) 0.1472(3) 0.02283(19) 0.024(2) Uani 1 1 d . .
N11 N 0.6234(3) 0.0995(3) 0.04824(18) 0.024(2) Uani 1 1 d . .
N12 N 0.6749(3) 0.0463(3) 0.05285(19) 0.020(2) Uani 1 1 d . .
N13 N 0.6472(3) 0.0683(3) 0.09961(18) 0.020(2) Uani 1 1 d . .
N14 N 0.6395(3) 0.0736(3) 0.15278(18) 0.023(2) Uani 1 1 d . .
N15 N 0.5919(3) 0.1203(3) 0.12841(18) 0.024(2) Uani 1 1 d . .
N16 N 0.5395(3) 0.1732(3) 0.12236(18) 0.0259(17) Uani 1 1 d . U
N17 N 0.5489(3) 0.0361(3) 0.12367(19) 0.024(2) Uani 1 1 d . .
N18 N 0.5961(3) -0.0164(3) 0.1070(2) 0.031(2) Uani 1 1 d . U
N19 N 0.5689(3) 0.0206(3) 0.06523(18) 0.0253(17) Uani 1 1 d . U
N20 N 0.5481(3) 0.0328(3) 0.01470(18) 0.026(2) Uani 1 1 d . .
N21 N 0.5127(3) 0.0784(3) 0.04765(18) 0.020(2) Uani 1 1 d . .
N22 N 0.4561(3) 0.1256(3) 0.0639(2) 0.025(2) Uani 1 1 d . .
N23 N 0.4915(3) 0.0944(3) 0.10617(19) 0.0276(18) Uani 1 1 d . U
N24 N 0.4973(3) 0.0709(3) 0.15632(17) 0.021(2) Uani 1 1 d . U
C1 C 0.7419(5) 0.1166(5) 0.1310(3) 0.0551(3) Uani 1 1 d . .
C2 C 0.7538(5) 0.1133(5) 0.1629(3) 0.0551(3) Uani 1 1 d . .
C3 C 0.7844(5) 0.0900(4) 0.1770(3) 0.0551(3) Uani 1 1 d . .
H3A H 0.8046 0.0734 0.1671 0.066 Uiso 1 1 calc R U
C4 C 0.7830(5) 0.0932(4) 0.2073(3) 0.0551(3) Uani 1 1 d . .
H4A H 0.8040 0.0781 0.2180 0.066 Uiso 1 1 calc R U
C5 C 0.7562(5) 0.1146(4) 0.2224(3) 0.0551(3) Uani 1 1 d . .
H5A H 0.7575 0.1139 0.2432 0.066 Uiso 1 1 calc R U
C6 C 0.7245(5) 0.1393(4) 0.2083(3) 0.0551(3) Uani 1 1 d . .
H6A H 0.7059 0.1566 0.2188 0.066 Uiso 1 1 calc R U
C7 C 0.7231(5) 0.1359(5) 0.1771(3) 0.0551(3) Uani 1 1 d . .
C8 C 0.6973(5) 0.1558(5) 0.1564(3) 0.0551(3) Uani 1 1 d . .
C9 C 0.6464(5) 0.2042(5) 0.1422(3) 0.0551(3) Uani 1 1 d . .
C10 C 0.6168(5) 0.2359(4) 0.1486(3) 0.0551(3) Uani 1 1 d . .
C11 C 0.6006(5) 0.2508(4) 0.1756(3) 0.0551(3) Uani 1 1 d . .
H11A H 0.6093 0.2404 0.1939 0.066 Uiso 1 1 calc R U
C12 C 0.5704(5) 0.2823(4) 0.1732(3) 0.0551(3) Uani 1 1 d . .
H12A H 0.5591 0.2936 0.1906 0.066 Uiso 1 1 calc R U
C13 C 0.5573(5) 0.2968(4) 0.1472(3) 0.0551(3) Uani 1 1 d . .
H13A H 0.5367 0.3176 0.1468 0.066 Uiso 1 1 calc R U
C14 C 0.5730(5) 0.2822(4) 0.1212(3) 0.0551(3) Uani 1 1 d . .
H14A H 0.5638 0.2932 0.1032 0.066 Uiso 1 1 calc R U
C15 C 0.6020(5) 0.2519(5) 0.1212(3) 0.0551(3) Uani 1 1 d . .
C16 C 0.6244(5) 0.2291(5) 0.0993(3) 0.0551(3) Uani 1 1 d . .
C17 C 0.6430(5) 0.2185(5) 0.0508(3) 0.0551(3) Uani 1 1 d . .
C18 C 0.6415(5) 0.2280(5) 0.0186(3) 0.0551(3) Uani 1 1 d . .
C19 C 0.6216(5) 0.2554(5) 0.0029(3) 0.0551(3) Uani 1 1 d . .
H19A H 0.6038 0.2731 0.0135 0.066 Uiso 1 1 calc R U
C20 C 0.6239(5) 0.2607(4) -0.0257(3) 0.0551(3) Uani 1 1 d . .
H20A H 0.6078 0.2802 -0.0355 0.066 Uiso 1 1 calc R U
C21 C 0.6529(5) 0.2342(4) -0.0408(3) 0.0551(3) Uani 1 1 d . .
H21A H 0.6550 0.2354 -0.0616 0.066 Uiso 1 1 calc R U
C22 C 0.6787(5) 0.2063(4) -0.0255(3) 0.0551(3) Uani 1 1 d . .
H22A H 0.7003 0.1907 -0.0352 0.066 Uiso 1 1 calc R U
C23 C 0.6708(5) 0.2031(5) 0.0041(3) 0.0551(3) Uani 1 1 d . .
C24 C 0.6868(5) 0.1746(5) 0.0258(3) 0.0551(3) Uani 1 1 d . .
C25 C 0.7366(5) 0.1259(5) 0.0396(3) 0.0551(3) Uani 1 1 d . .
C26 C 0.7709(5) 0.0985(5) 0.0337(3) 0.0551(3) Uani 1 1 d . .
C27 C 0.7876(5) 0.0831(4) 0.0066(3) 0.0551(3) Uani 1 1 d . .
H27A H 0.7773 0.0920 -0.0119 0.066 Uiso 1 1 calc R U
C28 C 0.8198(5) 0.0543(4) 0.0093(3) 0.0551(3) Uani 1 1 d . .
H28A H 0.8326 0.0437 -0.0079 0.066 Uiso 1 1 calc R U
C29 C 0.8339(5) 0.0406(5) 0.0361(3) 0.0551(3) Uani 1 1 d . .
H29A H 0.8536 0.0194 0.0370 0.066 Uiso 1 1 calc R U
C30 C 0.8200(5) 0.0572(4) 0.0609(3) 0.0551(3) Uani 1 1 d . .
H30A H 0.8340 0.0503 0.0789 0.066 Uiso 1 1 calc R U
C31 C 0.7859(5) 0.0842(4) 0.0609(3) 0.0551(3) Uani 1 1 d . .
C32 C 0.7577(5) 0.1019(5) 0.0823(3) 0.0551(3) Uani 1 1 d . .
C33 C 0.5420(4) 0.1730(3) 0.0934(2) 0.0259(17) Uani 1 1 d . .
C34 C 0.5178(5) 0.2009(5) 0.0767(3) 0.0551(3) Uani 1 1 d . .
C35 C 0.4872(5) 0.2284(4) 0.0857(3) 0.0551(3) Uani 1 1 d . .
H35A H 0.4799 0.2321 0.1058 0.066 Uiso 1 1 calc R U
C36 C 0.4672(5) 0.2508(5) 0.0632(3) 0.0551(3) Uani 1 1 d . .
C37 C 0.4793(5) 0.2446(5) 0.0332(3) 0.0551(3) Uani 1 1 d . .
C38 C 0.5090(5) 0.2173(4) 0.0259(3) 0.0551(3) Uani 1 1 d . .
H38A H 0.5172 0.2138 0.0059 0.066 Uiso 1 1 calc R U
C39 C 0.5278(5) 0.1942(5) 0.0474(3) 0.0551(3) Uani 1 1 d . .
C40 C 0.5590(5) 0.1618(5) 0.0470(3) 0.0551(3) Uani 1 1 d . .
C41 C 0.6033(5) 0.1175(5) 0.0240(3) 0.0551(3) Uani 1 1 d . .
C42 C 0.6219(5) 0.0993(5) -0.0034(3) 0.0551(3) Uani 1 1 d . .
C43 C 0.6114(5) 0.1073(5) -0.0332(3) 0.0551(3) Uani 1 1 d . .
H43A H 0.5924 0.1275 -0.0393 0.066 Uiso 1 1 calc R U
C44 C 0.6325(5) 0.0819(5) -0.0529(3) 0.0551(3) Uani 1 1 d . .
C45 C 0.6614(5) 0.0537(5) -0.0437(3) 0.0551(3) Uani 1 1 d . .
C46 C 0.6715(5) 0.0460(5) -0.0152(3) 0.0551(3) Uani 1 1 d . .
H46A H 0.6912 0.0258 -0.0098 0.066 Uiso 1 1 calc R U
C48 C 0.6505(5) 0.0702(4) 0.0061(3) 0.0551(3) Uani 1 1 d . .
C49 C 0.6512(5) 0.0700(5) 0.0378(3) 0.0551(3) Uani 1 1 d . .
C50 C 0.6739(5) 0.0461(5) 0.0829(3) 0.0551(3) Uani 1 1 d . .
C51 C 0.7028(5) 0.0224(5) 0.1002(3) 0.0551(3) Uani 1 1 d . .
C52 C 0.7356(5) -0.0032(4) 0.0929(3) 0.0551(3) Uani 1 1 d . .
H52A H 0.7428 -0.0083 0.0730 0.066 Uiso 1 1 calc R U
C53 C 0.7588(5) -0.0221(5) 0.1165(3) 0.0551(3) Uani 1 1 d . .
C54 C 0.7507(5) -0.0090(5) 0.1455(3) 0.0551(3) Uani 1 1 d . .
C55 C 0.7166(5) 0.0138(4) 0.1519(3) 0.0551(3) Uani 1 1 d . .
H55A H 0.7092 0.0197 0.1716 0.066 Uiso 1 1 calc R U
C56 C 0.6918(5) 0.0289(5) 0.1291(3) 0.0551(3) Uani 1 1 d . .
C57 C 0.6574(5) 0.0579(5) 0.1293(3) 0.0551(3) Uani 1 1 d . .
C58 C 0.6097(5) 0.1030(5) 0.1528(3) 0.0551(3) Uani 1 1 d . .
C59 C 0.5898(5) 0.1184(5) 0.1787(3) 0.0551(3) Uani 1 1 d . .
C60 C 0.5972(5) 0.1108(5) 0.2085(3) 0.0551(3) Uani 1 1 d . .
H60A H 0.6158 0.0902 0.2144 0.066 Uiso 1 1 calc R U
C61 C 0.5780(5) 0.1328(5) 0.2281(3) 0.0551(3) Uani 1 1 d . .
C62 C 0.5466(5) 0.1651(5) 0.2174(3) 0.0551(3) Uani 1 1 d . .
C63 C 0.5403(5) 0.1715(5) 0.1895(3) 0.0551(3) Uani 1 1 d . .
H63A H 0.5218 0.1915 0.1825 0.066 Uiso 1 1 calc R U
C64 C 0.5627(5) 0.1466(4) 0.1712(3) 0.0551(3) Uani 1 1 d . .
C65 C 0.5644(5) 0.1470(5) 0.1384(3) 0.0551(3) Uani 1 1 d . .
C66 C 0.5277(5) 0.0445(5) 0.1501(3) 0.0551(3) Uani 1 1 d . .
C67 C 0.5408(5) 0.0146(5) 0.1718(3) 0.0551(3) Uani 1 1 d . .
C68 C 0.5310(5) 0.0120(4) 0.2003(3) 0.0551(3) Uani 1 1 d . .
H68A H 0.5083 0.0275 0.2091 0.066 Uiso 1 1 calc R U
C69 C 0.5554(5) -0.0145(5) 0.2168(3) 0.0551(3) Uani 1 1 d . .
C70 C 0.5797(5) -0.0466(5) 0.2015(3) 0.0551(3) Uani 1 1 d . .
C71 C 0.5916(5) -0.0387(4) 0.1716(3) 0.0551(3) Uani 1 1 d . .
H71A H 0.6142 -0.0533 0.1619 0.066 Uiso 1 1 calc R U
C72 C 0.5700(5) -0.0096(5) 0.1572(3) 0.0551(3) Uani 1 1 d . .
C73 C 0.5728(5) 0.0034(5) 0.1272(3) 0.0551(3) Uani 1 1 d . .
C74 C 0.5910(5) -0.0092(5) 0.0786(3) 0.0551(3) Uani 1 1 d . .
C75 C 0.6121(5) -0.0331(5) 0.0561(3) 0.0551(3) Uani 1 1 d . .
C76 C 0.6383(5) -0.0657(4) 0.0587(3) 0.0551(3) Uani 1 1 d . .
H76A H 0.6469 -0.0751 0.0773 0.066 Uiso 1 1 calc R U
C77 C 0.6514(5) -0.0839(4) 0.0334(3) 0.0551(3) Uani 1 1 d . .
C78 C 0.6371(5) -0.0697(4) 0.0052(3) 0.0551(3) Uani 1 1 d . .
C79 C 0.6089(5) -0.0358(4) 0.0030(3) 0.0551(3) Uani 1 1 d . .
H79A H 0.5983 -0.0261 -0.0151 0.066 Uiso 1 1 calc R U
C80 C 0.5989(5) -0.0191(5) 0.0292(3) 0.0551(3) Uani 1 1 d . .
C81 C 0.5691(4) 0.0133(3) 0.0350(2) 0.0253(17) Uani 1 1 d . .
C82 C 0.5194(5) 0.0630(5) 0.0199(3) 0.0551(3) Uani 1 1 d . .
C83 C 0.4969(5) 0.0829(5) -0.0026(3) 0.0551(3) Uani 1 1 d . .
C84 C 0.4960(5) 0.0806(5) -0.0320(3) 0.0551(3) Uani 1 1 d . .
H84A H 0.5139 0.0627 -0.0424 0.066 Uiso 1 1 calc R U
C85 C 0.4667(5) 0.1066(5) -0.0464(3) 0.0551(3) Uani 1 1 d . .
C86 C 0.4429(5) 0.1344(5) -0.0322(3) 0.0551(3) Uani 1 1 d . .
C87 C 0.4441(5) 0.1361(5) -0.0020(3) 0.0551(3) Uani 1 1 d . .
H87A H 0.4272 0.1548 0.0082 0.066 Uiso 1 1 calc R U
C88 C 0.4691(5) 0.1113(5) 0.0122(3) 0.0551(3) Uani 1 1 d . .
C89 C 0.4793(5) 0.1053(5) 0.0446(3) 0.0551(3) Uani 1 1 d . .
C90 C 0.4616(5) 0.1183(5) 0.0925(3) 0.0551(3) Uani 1 1 d . .
C91 C 0.4333(5) 0.1368(5) 0.1152(3) 0.0551(3) Uani 1 1 d . .
C92 C 0.4005(5) 0.1651(4) 0.1128(3) 0.0551(3) Uani 1 1 d . .
H92A H 0.3939 0.1767 0.0945 0.066 Uiso 1 1 calc R U
C93 C 0.3786(5) 0.1755(5) 0.1374(3) 0.0551(3) Uani 1 1 d . .
C94 C 0.3919(5) 0.1609(4) 0.1654(3) 0.0551(3) Uani 1 1 d . .
C95 C 0.4259(5) 0.1330(4) 0.1673(3) 0.0551(3) Uani 1 1 d . .
H95A H 0.4351 0.1224 0.1854 0.066 Uiso 1 1 calc R U
C96 C 0.4450(5) 0.1218(4) 0.1410(3) 0.0551(3) Uani 1 1 d . .
C97 C 0.4797(4) 0.0957(4) 0.1363(2) 0.0276(18) Uani 1 1 d . .
O1 O 0.6800(3) -0.1136(3) 0.03126(19) 0.0551(3) Uani 1 1 d . .
O2 O 0.7714(3) -0.1395(3) 0.03520(19) 0.0551(3) Uani 1 1 d . .
O3 O 0.7783(3) -0.1500(3) -0.02833(19) 0.0551(3) Uani 1 1 d . .
O4 O 0.7187(3) -0.0963(3) -0.06038(19) 0.0551(3) Uani 1 1 d . .
O5 O 0.6526(3) -0.0899(3) -0.01741(19) 0.0551(3) Uani 1 1 d . .
C771 C 0.6983(5) -0.1251(4) 0.0593(3) 0.0551(3) Uani 1 1 d . .
H77A H 0.6738 -0.1354 0.0720 0.066 Uiso 1 1 calc R U
H77B H 0.7135 -0.1038 0.0694 0.066 Uiso 1 1 calc R U
C772 C 0.7339(5) -0.1562(4) 0.0506(3) 0.0551(3) Uani 1 1 d . .
H77C H 0.7454 -0.1690 0.0684 0.066 Uiso 1 1 calc R U
H77D H 0.7188 -0.1753 0.0380 0.066 Uiso 1 1 calc R U
C773 C 0.7973(5) -0.1674(5) 0.0194(3) 0.0551(3) Uani 1 1 d . .
H77E H 0.8028 -0.1891 0.0325 0.066 Uiso 1 1 calc R U
H77F H 0.8276 -0.1566 0.0143 0.066 Uiso 1 1 calc R U
C774 C 0.7753(5) -0.1810(5) -0.0075(3) 0.0551(3) Uani 1 1 d . .
H77G H 0.7915 -0.2035 -0.0151 0.066 Uiso 1 1 calc R U
H77H H 0.7428 -0.1877 -0.0038 0.066 Uiso 1 1 calc R U
C775 C 0.7527(5) -0.1581(4) -0.0543(3) 0.0551(3) Uani 1 1 d . .
H77I H 0.7216 -0.1672 -0.0490 0.066 Uiso 1 1 calc R U
H77J H 0.7683 -0.1780 -0.0658 0.066 Uiso 1 1 calc R U
C776 C 0.7494(5) -0.1241(4) -0.0713(3) 0.0551(3) Uani 1 1 d . .
H77K H 0.7804 -0.1129 -0.0727 0.066 Uiso 1 1 calc R U
H77P H 0.7396 -0.1309 -0.0913 0.066 Uiso 1 1 calc R U
C777 C 0.6736(5) -0.1049(5) -0.0644(3) 0.0551(3) Uani 1 1 d . .
H77L H 0.6675 -0.1310 -0.0581 0.066 Uiso 1 1 calc R U
H77M H 0.6654 -0.1026 -0.0854 0.066 Uiso 1 1 calc R U
C778 C 0.6440(5) -0.0761(5) -0.0453(3) 0.0551(3) Uani 1 1 d . .
H77N H 0.6549 -0.0499 -0.0476 0.066 Uiso 1 1 calc R U
H77O H 0.6109 -0.0774 -0.0503 0.066 Uiso 1 1 calc R U
O6 O 0.4611(3) 0.1087(3) -0.07673(19) 0.0551(3) Uani 1 1 d . .
O7 O 0.5008(3) 0.1373(3) -0.12785(19) 0.0551(3) Uani 1 1 d . .
O8 O 0.4523(3) 0.2088(3) -0.13351(19) 0.0551(3) Uani 1 1 d . .
O9 O 0.4206(3) 0.2307(3) -0.07586(19) 0.0551(3) Uani 1 1 d . .
O10 O 0.4178(3) 0.1586(3) -0.05003(19) 0.0551(3) Uani 1 1 d . .
C851 C 0.4896(5) 0.0858(4) -0.0953(3) 0.0551(3) Uani 1 1 d . .
H85A H 0.4796 0.0592 -0.0948 0.066 Uiso 1 1 calc R U
H85B H 0.5222 0.0872 -0.0891 0.066 Uiso 1 1 calc R U
C852 C 0.4828(5) 0.1032(5) -0.1266(3) 0.0551(3) Uani 1 1 d . .
H85C H 0.4979 0.0869 -0.1414 0.066 Uiso 1 1 calc R U
H85D H 0.4496 0.1044 -0.1313 0.066 Uiso 1 1 calc R U
C853 C 0.4959(5) 0.1595(4) -0.1545(3) 0.0551(3) Uani 1 1 d . .
H85E H 0.4976 0.1429 -0.1719 0.066 Uiso 1 1 calc R U
H85F H 0.5211 0.1782 -0.1558 0.066 Uiso 1 1 calc R U
C854 C 0.4477(5) 0.1803(4) -0.1536(3) 0.0551(3) Uani 1 1 d . .
H85G H 0.4400 0.1907 -0.1731 0.066 Uiso 1 1 calc R U
H85H H 0.4232 0.1627 -0.1476 0.066 Uiso 1 1 calc R U
C855 C 0.4082(5) 0.2259(4) -0.1276(3) 0.0551(3) Uani 1 1 d . .
H85I H 0.3850 0.2060 -0.1242 0.066 Uiso 1 1 calc R U
H85J H 0.3983 0.2407 -0.1448 0.066 Uiso 1 1 calc R U
C856 C 0.4104(5) 0.2507(4) -0.1017(3) 0.0551(3) Uani 1 1 d . .
H85K H 0.4342 0.2702 -0.1049 0.066 Uiso 1 1 calc R U
H85L H 0.3805 0.2637 -0.0993 0.066 Uiso 1 1 calc R U
C857 C 0.3828(5) 0.2154(4) -0.0623(3) 0.0551(3) Uani 1 1 d . .
H85M H 0.3654 0.1999 -0.0764 0.066 Uiso 1 1 calc R U
H85N H 0.3624 0.2359 -0.0554 0.066 Uiso 1 1 calc R U
C858 C 0.3971(5) 0.1920(4) -0.0370(3) 0.0551(3) Uani 1 1 d . .
H85O H 0.4197 0.2055 -0.0247 0.066 Uiso 1 1 calc R U
H85P H 0.3703 0.1851 -0.0248 0.066 Uiso 1 1 calc R U
O11 O 0.3427(3) 0.2018(3) 0.13887(19) 0.0551(3) Uani 1 1 d . .
O12 O 0.2454(3) 0.1976(3) 0.12667(19) 0.0551(3) Uani 1 1 d . .
O13 O 0.2085(3) 0.1836(3) 0.18537(19) 0.0551(3) Uani 1 1 d . .
O14 O 0.2879(3) 0.1695(3) 0.22053(19) 0.0551(3) Uani 1 1 d . .
O15 O 0.3685(3) 0.1763(3) 0.18885(19) 0.0551(3) Uani 1 1 d . .
C931 C 0.3222(5) 0.2123(5) 0.1112(3) 0.0551(3) Uani 1 1 d . .
H93A H 0.3192 0.1902 0.0982 0.066 Uiso 1 1 calc R U
H93B H 0.3410 0.2317 0.1012 0.066 Uiso 1 1 calc R U
C932 C 0.2752(5) 0.2279(4) 0.1194(3) 0.0551(3) Uani 1 1 d . .
H93C H 0.2781 0.2452 0.1363 0.066 Uiso 1 1 calc R U
H93D H 0.2623 0.2422 0.1027 0.066 Uiso 1 1 calc R U
C933 C 0.2011(5) 0.2085(5) 0.1382(3) 0.0551(3) Uani 1 1 d . .
H93E H 0.1784 0.1883 0.1345 0.066 Uiso 1 1 calc R U
H93F H 0.1903 0.2316 0.1281 0.066 Uiso 1 1 calc R U
C934 C 0.2047(5) 0.2161(4) 0.1718(3) 0.0551(3) Uani 1 1 d . .
H93G H 0.2318 0.2320 0.1760 0.066 Uiso 1 1 calc R U
H93H H 0.1769 0.2295 0.1787 0.066 Uiso 1 1 calc R U
C935 C 0.2128(5) 0.1876(5) 0.2164(3) 0.0551(3) Uani 1 1 d . .
H93I H 0.1899 0.2063 0.2231 0.066 Uiso 1 1 calc R U
H93J H 0.2049 0.1632 0.2257 0.066 Uiso 1 1 calc R U
C936 C 0.2567(5) 0.1988(5) 0.2267(3) 0.0551(3) Uani 1 1 d . .
H93K H 0.2664 0.2222 0.2167 0.066 Uiso 1 1 calc R U
H93L H 0.2556 0.2037 0.2480 0.066 Uiso 1 1 calc R U
C937 C 0.3302(5) 0.1737(5) 0.2345(3) 0.0551(3) Uani 1 1 d . .
H93M H 0.3298 0.1618 0.2541 0.066 Uiso 1 1 calc R U
H93N H 0.3380 0.2006 0.2368 0.066 Uiso 1 1 calc R U
C938 C 0.3647(5) 0.1541(5) 0.2145(3) 0.0551(3) Uani 1 1 d . .
H93O H 0.3949 0.1519 0.2243 0.066 Uiso 1 1 calc R U
H93P H 0.3538 0.1285 0.2095 0.066 Uiso 1 1 calc R U
O16 O 0.5571(3) -0.0167(3) 0.24701(19) 0.0551(3) Uani 1 1 d . .
O17 O 0.5325(3) -0.0513(3) 0.29899(18) 0.0551(3) Uani 1 1 d D .
O18 O 0.6562(3) -0.0853(3) 0.30274(19) 0.0551(3) Uani 1 1 d . .
O19 O 0.6748(3) -0.0934(3) 0.24323(19) 0.0551(3) Uani 1 1 d . .
O20 O 0.6090(3) -0.0653(3) 0.21989(19) 0.0551(3) Uani 1 1 d . .
C691 C 0.5209(5) -0.0033(5) 0.2633(3) 0.0551(3) Uani 1 1 d . .
H69A H 0.4915 -0.0105 0.2540 0.066 Uiso 1 1 calc R U
H69B H 0.5223 0.0245 0.2644 0.066 Uiso 1 1 calc R U
C692 C 0.5238(5) -0.0198(5) 0.2936(3) 0.0551(3) Uani 1 1 d . .
H69C H 0.5467 -0.0045 0.3043 0.066 Uiso 1 1 calc R U
H69D H 0.4937 -0.0147 0.3030 0.066 Uiso 1 1 calc R U
C693 C 0.5717(4) -0.0664(4) 0.3147(3) 0.0551(3) Uani 1 1 d D .
H69E H 0.5832 -0.0480 0.3287 0.066 Uiso 1 1 d R U
H69F H 0.5504 -0.0821 0.3256 0.066 Uiso 1 1 d R U
C694 C 0.6100(4) -0.0924(4) 0.3153(3) 0.0551(3) Uani 1 1 d D .
H69G H 0.5939 -0.1089 0.3018 0.066 Uiso 1 1 d R U
H69P H 0.6131 -0.1066 0.3333 0.066 Uiso 1 1 d R U
C695 C 0.6847(5) -0.1106(4) 0.2846(2) 0.0551(3) Uani 1 1 d D .
H69H H 0.7121 -0.1131 0.2973 0.066 Uiso 1 1 calc R U
H69O H 0.6679 -0.1346 0.2873 0.066 Uiso 1 1 calc R U
C696 C 0.7053(3) -0.1171(5) 0.2562(2) 0.0551(3) Uani 1 1 d D .
H69I H 0.7376 -0.1084 0.2548 0.066 Uiso 1 1 calc R U
H69J H 0.7026 -0.1435 0.2494 0.066 Uiso 1 1 calc R U
C697 C 0.6340(4) -0.1180(4) 0.2345(2) 0.0551(3) Uani 1 1 d D .
H69K H 0.6441 -0.1445 0.2327 0.066 Uiso 1 1 calc R U
H69L H 0.6100 -0.1168 0.2499 0.066 Uiso 1 1 calc R U
C698 C 0.6152(5) -0.1052(4) 0.2069(2) 0.0551(3) Uani 1 1 d D .
H69M H 0.5858 -0.1175 0.2015 0.066 Uiso 1 1 calc R U
H69N H 0.6373 -0.1062 0.1905 0.066 Uiso 1 1 calc R U
O21 O 0.7963(3) -0.0454(3) 0.11353(19) 0.0551(3) Uani 1 1 d . .
O22 O 0.8092(3) -0.1220(3) 0.10719(19) 0.0551(3) Uani 1 1 d . .
O23 O 0.8279(3) -0.1428(3) 0.16571(19) 0.0551(3) Uani 1 1 d . .
O24 O 0.7854(3) -0.0894(3) 0.20199(19) 0.0551(3) Uani 1 1 d . .
O25 O 0.7771(3) -0.0292(3) 0.16616(19) 0.0551(3) Uani 1 1 d . .
C531 C 0.8055(5) -0.0619(4) 0.0860(3) 0.0551(3) Uani 1 1 d . .
H53A H 0.8233 -0.0442 0.0737 0.066 Uiso 1 1 calc R U
H53B H 0.7762 -0.0676 0.0759 0.066 Uiso 1 1 calc R U
C532 C 0.8316(5) -0.0965(4) 0.0903(3) 0.0551(3) Uani 1 1 d . .
H53C H 0.8382 -0.1079 0.0710 0.066 Uiso 1 1 calc R U
H53D H 0.8614 -0.0903 0.0997 0.066 Uiso 1 1 calc R U
C533 C 0.8352(5) -0.1525(4) 0.1152(3) 0.0551(3) Uani 1 1 d . .
H53E H 0.8674 -0.1444 0.1181 0.066 Uiso 1 1 calc R U
H53F H 0.8348 -0.1713 0.0993 0.066 Uiso 1 1 calc R U
C534 C 0.8189(5) -0.1694(4) 0.1413(3) 0.0551(3) Uani 1 1 d . .
H53G H 0.8351 -0.1935 0.1448 0.066 Uiso 1 1 calc R U
H53H H 0.7856 -0.1745 0.1397 0.066 Uiso 1 1 calc R U
C535 C 0.8152(5) -0.1513(4) 0.1925(3) 0.0551(3) Uani 1 1 d . .
H53I H 0.8369 -0.1699 0.2007 0.066 Uiso 1 1 calc R U
H53P H 0.7844 -0.1630 0.1919 0.066 Uiso 1 1 calc R U
C536 C 0.8137(5) -0.1192(4) 0.2114(3) 0.0551(3) Uani 1 1 d . .
H53J H 0.8029 -0.1274 0.2309 0.066 Uiso 1 1 calc R U
H53K H 0.8453 -0.1094 0.2138 0.066 Uiso 1 1 calc R U
C537 C 0.7931(5) -0.0533(4) 0.2130(3) 0.0551(3) Uani 1 1 d . .
H53L H 0.8256 -0.0460 0.2103 0.066 Uiso 1 1 calc R U
H53M H 0.7855 -0.0522 0.2341 0.066 Uiso 1 1 calc R U
C538 C 0.7610(5) -0.0268(5) 0.1952(3) 0.0551(3) Uani 1 1 d . .
H53N H 0.7286 -0.0353 0.1964 0.066 Uiso 1 1 calc R U
H53O H 0.7630 -0.0007 0.2025 0.066 Uiso 1 1 calc R U
O26 O 0.6784(3) 0.0312(3) -0.06711(19) 0.0551(3) Uani 1 1 d . .
O27 O 0.7465(3) 0.0260(3) -0.11134(19) 0.0551(3) Uani 1 1 d . .
O28 O 0.6925 0.0392 -0.1605 0.055 Uani 1 1 d . .
O29 O 0.6522(3) 0.1063(3) -0.13914(19) 0.0551(3) Uani 1 1 d . .
O30 O 0.6265(3) 0.0850(3) -0.08233(19) 0.0551(3) Uani 1 1 d . .
C441 C 0.6144(5) 0.1225(4) -0.0954(3) 0.0551(3) Uani 1 1 d . .
H44A H 0.5854 0.1323 -0.0871 0.066 Uiso 1 1 calc R U
H44B H 0.6392 0.1411 -0.0920 0.066 Uiso 1 1 calc R U
C442 C 0.6093(5) 0.1139(5) -0.1274(3) 0.0551(3) Uani 1 1 d . .
H44C H 0.5888 0.0919 -0.1300 0.066 Uiso 1 1 calc R U
H44D H 0.5953 0.1356 -0.1376 0.066 Uiso 1 1 calc R U
C443 C 0.6533(5) 0.0916(4) -0.1686(3) 0.0551(3) Uani 1 1 d . .
H44E H 0.6515 0.1124 -0.1828 0.066 Uiso 1 1 calc R U
H44F H 0.6267 0.0747 -0.1718 0.066 Uiso 1 1 calc R U
C444 C 0.7026 0.0677 -0.1733 0.055 Uani 1 1 d . .
H44G H 0.7092 0.0630 -0.1942 0.066 Uiso 1 1 calc R U
H44H H 0.7290 0.0806 -0.1641 0.066 Uiso 1 1 calc R U
C445 C 0.7324 0.0190 -0.1570 0.055 Uani 1 1 d D .
H44O H 0.7524 0.0296 -0.1725 0.066 Uiso 1 1 calc R U
H44P H 0.7235 -0.0062 -0.1643 0.066 Uiso 1 1 calc R U
C446 C 0.7653(3) 0.0098(4) -0.13431(19) 0.0551(3) Uani 1 1 d D .
H44I H 0.7680 -0.0178 -0.1316 0.066 Uiso 1 1 calc R U
H44N H 0.7960 0.0204 -0.1386 0.066 Uiso 1 1 calc R U
C447 C 0.7329(5) -0.0060(4) -0.0918(3) 0.0551(3) Uani 1 1 d . .
H44J H 0.7588 -0.0236 -0.0888 0.066 Uiso 1 1 calc R U
H44K H 0.7064 -0.0199 -0.1000 0.066 Uiso 1 1 calc R U
C448 C 0.7194(5) 0.0144(4) -0.0622(3) 0.0551(3) Uani 1 1 d . .
H44L H 0.7169 -0.0040 -0.0461 0.066 Uiso 1 1 calc R U
H44M H 0.7429 0.0334 -0.0569 0.066 Uiso 1 1 calc R U
O31 O 0.4582(3) 0.2683(3) 0.01483(19) 0.0551(3) Uani 1 1 d . .
O32 O 0.4660(3) 0.3411(3) -0.01023(19) 0.0551(3) Uani 1 1 d . .
O33 O 0.4431(3) 0.4025(3) 0.02660(19) 0.0551(3) Uani 1 1 d . .
O34 O 0.4245(3) 0.3547(3) 0.07304(19) 0.0551(3) Uani 1 1 d . .
O35 O 0.4368(3) 0.2787(3) 0.06828(19) 0.0551(3) Uani 1 1 d . .
C361 C 0.4413(5) 0.2969(4) 0.0966(3) 0.0551(3) Uani 1 1 d . .
H36A H 0.4738 0.3036 0.1002 0.066 Uiso 1 1 calc R U
H36B H 0.4312 0.2795 0.1123 0.066 Uiso 1 1 calc R U
C362 C 0.4111(5) 0.3327(4) 0.0967(3) 0.0551(3) Uani 1 1 d . .
H36C H 0.3782 0.3259 0.0950 0.066 Uiso 1 1 calc R U
H36D H 0.4154 0.3467 0.1152 0.066 Uiso 1 1 calc R U
C363 C 0.3989 0.3940 0.0658 0.055 Uani 1 1 d D .
H36E H 0.3673 0.3936 0.0739 0.066 Uiso 1 1 calc R U
H36F H 0.4157 0.4151 0.0751 0.066 Uiso 1 1 calc R U
C364 C 0.3969(5) 0.3999(4) 0.03440(6) 0.0551(3) Uani 1 1 d D .
H36G H 0.3818 0.3785 0.0244 0.066 Uiso 1 1 calc R U
H36P H 0.3802 0.4233 0.0296 0.066 Uiso 1 1 calc R U
C365 C 0.4432(5) 0.4044(5) -0.0037(3) 0.0551(3) Uani 1 1 d . .
H36H H 0.4171 0.4206 -0.0097 0.066 Uiso 1 1 calc R U
H36I H 0.4717 0.4176 -0.0097 0.066 Uiso 1 1 calc R U
C366 C 0.4406(5) 0.3718(4) -0.0195(3) 0.0551(3) Uani 1 1 d . .
H36J H 0.4499 0.3776 -0.0398 0.066 Uiso 1 1 calc R U
H36K H 0.4079 0.3641 -0.0201 0.066 Uiso 1 1 calc R U
C367 C 0.4527(5) 0.3058(4) -0.0263(3) 0.0551(3) Uani 1 1 d . .
H36L H 0.4193 0.3012 -0.0243 0.066 Uiso 1 1 calc R U
H36M H 0.4600 0.3083 -0.0474 0.066 Uiso 1 1 calc R U
C368 C 0.4781(5) 0.2756(5) -0.0138(3) 0.0551(3) Uani 1 1 d . .
H36N H 0.5109 0.2825 -0.0119 0.066 Uiso 1 1 calc R U
H36O H 0.4758 0.2529 -0.0263 0.066 Uiso 1 1 calc R U
O36 O 0.5312(3) 0.1875(3) 0.24131(19) 0.0551(3) Uani 1 1 d . .
O37 O 0.4909(3) 0.2186(3) 0.2838(2) 0.0551(3) Uani 1 1 d . .
O38 O 0.5275(3) 0.1872(3) 0.33289(19) 0.0551(3) Uani 1 1 d . .
O39 O 0.6138(3) 0.1168(3) 0.30229(19) 0.0551(3) Uani 1 1 d . .
O40 O 0.5874(3) 0.1380(3) 0.25859(19) 0.0551(3) Uani 1 1 d . .
C611 C 0.6097(5) 0.1076(5) 0.2714(3) 0.0551(3) Uani 1 1 d . .
H61A H 0.6404 0.1040 0.2625 0.066 Uiso 1 1 calc R U
H61B H 0.5916 0.0842 0.2687 0.066 Uiso 1 1 calc R U
C612 C 0.5806(5) 0.1240(5) 0.3133(3) 0.0551(3) Uani 1 1 d . .
H61I H 0.5608 0.1014 0.3117 0.066 Uiso 1 1 calc R U
H61J H 0.5659 0.1438 0.3013 0.066 Uiso 1 1 calc R U
C613 C 0.5779(4) 0.1361(4) 0.3429(3) 0.0551(3) Uani 1 1 d D .
H61C H 0.6040 0.1530 0.3474 0.066 Uiso 1 1 calc R U
H61K H 0.5794 0.1141 0.3561 0.066 Uiso 1 1 calc R U
C614 C 0.5349(4) 0.1560(4) 0.3471(3) 0.0551(3) Uani 1 1 d D .
H61D H 0.5097 0.1384 0.3420 0.066 Uiso 1 1 calc R U
H61L H 0.5320 0.1615 0.3682 0.066 Uiso 1 1 calc R U
C615 C 0.4931(5) 0.2064(4) 0.3322(3) 0.0551(3) Uani 1 1 d D .
H61M H 0.4945 0.2215 0.3504 0.066 Uiso 1 1 calc R U
H61N H 0.4677 0.1883 0.3352 0.066 Uiso 1 1 calc R U
C616 C 0.4758(5) 0.2324(4) 0.3104(2) 0.0551(3) Uani 1 1 d D .
H61E H 0.4418 0.2334 0.3109 0.066 Uiso 1 1 calc R U
H61O H 0.4880 0.2580 0.3138 0.066 Uiso 1 1 calc R U
C617 C 0.4784(5) 0.2307(5) 0.2622(3) 0.0551(3) Uani 1 1 d . .
H61F H 0.4880 0.2574 0.2615 0.066 Uiso 1 1 calc R U
H61P H 0.4444 0.2304 0.2626 0.066 Uiso 1 1 calc R U
C618 C 0.4935(5) 0.2127(4) 0.2336(3) 0.0551(3) Uani 1 1 d . .
H61G H 0.4678 0.1985 0.2247 0.066 Uiso 1 1 calc R U
H61H H 0.5040 0.2321 0.2196 0.066 Uiso 1 1 calc R U
C1S C 0.4070(4) -0.0033(4) 0.1076(2) 0.036(3) Uani 1 1 d . .
H1SA H 0.3815 -0.0219 0.1050 0.043 Uiso 1 1 calc R U
Cl1 Cl 0.44453(12) -0.01892(11) 0.13496(8) 0.0524(10) Uani 1 1 d . .
Cl2 Cl 0.43938(14) 0.00099(12) 0.07337(8) 0.0616(11) Uani 1 1 d . .
Cl3 Cl 0.38449(12) 0.03994(11) 0.11663(9) 0.0573(10) Uani 1 1 d . .
C2S C 0.5336(5) 0.2202(4) -0.0885(3) 0.048(4) Uani 1 1 d . .
H2SA H 0.5053 0.2124 -0.0993 0.057 Uiso 1 1 calc R U
Cl4 Cl 0.53008(13) 0.26846(11) -0.08153(8) 0.0542(10) Uani 1 1 d . .
Cl5 Cl 0.58260(14) 0.21253(12) -0.11186(8) 0.0610(11) Uani 1 1 d . .
Cl6 Cl 0.53771(12) 0.19354(11) -0.05694(7) 0.0478(9) Uani 1 1 d . .
C3S C 0.7932(5) -0.0656(5) -0.0077(3) 0.060(5) Uani 1 1 d . .
H3SA H 0.7787 -0.0903 -0.0128 0.072 Uiso 1 1 calc R U
Cl7 Cl 0.75309(12) -0.03645(12) 0.01123(8) 0.0545(10) Uani 1 1 d . .
Cl8 Cl 0.84208(13) -0.07270(14) 0.01338(9) 0.0720(13) Uani 1 1 d . .
Cl9 Cl 0.81008(13) -0.04141(14) -0.04043(8) 0.0682(12) Uani 1 1 d . .
C4S C 0.2518(5) 0.1084(5) 0.1660(3) 0.062(5) Uani 1 1 d . .
H4SA H 0.2497 0.1357 0.1711 0.075 Uiso 1 1 calc R U
Cl10 Cl 0.24187(17) 0.08048(14) 0.19802(10) 0.0825(14) Uani 1 1 d . .
Cl11 Cl 0.20647(16) 0.09629(16) 0.14095(9) 0.0861(15) Uani 1 1 d . .
Cl12 Cl 0.30355(15) 0.09933(15) 0.15071(10) 0.0838(15) Uani 1 1 d . .
O42 O 0.3777(5) 0.1427(4) -0.1099(3) 0.128(5) Uani 1 1 d D .
H42C H 0.4002 0.1276 -0.1091 0.154 Uiso 1 1 d R U
H42D H 0.3773 0.1549 -0.0939 0.154 Uiso 1 1 d R U
O43 O 0.3308(4) 0.0834(3) -0.1312(2) 0.114(5) Uani 1 1 d D U
H43C H 0.3040 0.0890 -0.1371 0.137 Uiso 1 1 d R U
H43D H 0.3478 0.1004 -0.1240 0.137 Uiso 1 1 d R U
O41 O 0.2507(4) 0.1036(3) -0.1484(3) 0.102(4) Uani 1 1 d D .
H41B H 0.2391 0.0995 -0.1652 0.122 Uiso 1 1 d R U
H41A H 0.2311 0.1099 -0.1355 0.122 Uiso 1 1 d R U

loop_
_atom_site_aniso_label
_atom_site_aniso_U_11
_atom_site_aniso_U_22
_atom_site_aniso_U_33
_atom_site_aniso_U_23
_atom_site_aniso_U_13
_atom_site_aniso_U_12
Yb1 0.0156(2) 0.0260(3) 0.0209(2) -0.0023(2) 0.0022(2) -0.0019(2)
Y1 0.0175(5) 0.0265(7) 0.0218(6) 0.0001(5) -0.0001(5) -0.0049(5)
N1 0.025(4) 0.025(4) 0.030(4) -0.008(3) 0.006(3) -0.013(3)
N2 0.035(6) 0.054(9) 0.028(6) 0.002(5) -0.002(5) -0.021(6)
N3 0.023(5) 0.034(7) 0.026(5) 0.004(5) 0.007(4) -0.010(5)
N4 0.006(5) 0.033(7) 0.066(7) 0.005(6) 0.001(5) -0.002(4)
N5 0.027(6) 0.040(8) 0.037(6) -0.003(5) -0.002(5) 0.009(5)
N6 0.018(5) 0.049(8) 0.033(6) 0.003(5) 0.001(4) -0.023(5)
N7 0.021(5) 0.027(7) 0.044(6) 0.005(5) -0.009(5) -0.006(4)
N8 0.038(6) 0.039(8) 0.045(7) -0.001(6) -0.004(5) -0.010(5)
N9 0.037(6) 0.030(6) 0.014(4) 0.005(4) 0.003(4) 0.026(5)
N10 0.017(5) 0.030(7) 0.026(5) -0.011(5) -0.011(4) 0.014(4)
N11 0.033(5) 0.024(6) 0.016(5) -0.007(4) -0.006(4) 0.012(5)
N12 0.012(4) 0.014(6) 0.034(5) 0.003(4) 0.002(4) 0.004(4)
N13 0.015(4) 0.026(6) 0.019(4) -0.008(4) 0.001(4) 0.004(4)
N14 0.015(4) 0.035(7) 0.020(5) -0.017(5) -0.009(4) -0.001(4)
N15 0.026(5) 0.026(6) 0.020(5) 0.003(4) 0.007(4) -0.010(4)
N16 0.030(3) 0.029(4) 0.019(3) -0.004(3) 0.001(3) 0.001(3)
N17 0.017(5) 0.024(6) 0.031(5) 0.009(5) 0.012(4) 0.009(4)
N18 0.026(4) 0.037(4) 0.031(4) 0.001(4) 0.005(3) 0.001(3)
N19 0.026(3) 0.028(4) 0.022(3) -0.008(3) -0.002(3) 0.000(3)
N20 0.017(5) 0.039(7) 0.021(5) -0.003(5) -0.003(4) 0.016(4)
N21 0.017(4) 0.019(6) 0.023(5) 0.001(4) 0.004(4) -0.001(4)
N22 0.014(4) 0.025(6) 0.035(6) -0.014(5) -0.003(4) 0.000(4)
N23 0.027(3) 0.033(4) 0.024(3) 0.000(3) 0.001(3) -0.002(3)
N24 0.023(4) 0.025(4) 0.014(3) 0.007(3) 0.000(3) -0.004(3)
C1 0.0587(6) 0.0624(8) 0.0441(5) -0.0009(5) 0.0048(5) 0.0165(5)
C2 0.0587(6) 0.0624(8) 0.0441(5) -0.0009(5) 0.0048(5) 0.0165(5)
C3 0.0587(6) 0.0624(8) 0.0441(5) -0.0009(5) 0.0048(5) 0.0165(5)
C4 0.0587(6) 0.0624(8) 0.0441(5) -0.0009(5) 0.0048(5) 0.0165(5)
C5 0.0587(6) 0.0624(8) 0.0441(5) -0.0009(5) 0.0048(5) 0.0165(5)
C6 0.0587(6) 0.0624(8) 0.0441(5) -0.0009(5) 0.0048(5) 0.0165(5)
C7 0.0587(6) 0.0624(8) 0.0441(5) -0.0009(5) 0.0048(5) 0.0165(5)
C8 0.0587(6) 0.0624(8) 0.0441(5) -0.0009(5) 0.0048(5) 0.0165(5)
C9 0.0587(6) 0.0624(8) 0.0441(5) -0.0009(5) 0.0048(5) 0.0165(5)
C10 0.0587(6) 0.0624(8) 0.0441(5) -0.0009(5) 0.0048(5) 0.0165(5)
C11 0.0587(6) 0.0624(8) 0.0441(5) -0.0009(5) 0.0048(5) 0.0165(5)
C12 0.0587(6) 0.0624(8) 0.0441(5) -0.0009(5) 0.0048(5) 0.0165(5)
C13 0.0587(6) 0.0624(8) 0.0441(5) -0.0009(5) 0.0048(5) 0.0165(5)
C14 0.0587(6) 0.0624(8) 0.0441(5) -0.0009(5) 0.0048(5) 0.0165(5)
C15 0.0587(6) 0.0624(8) 0.0441(5) -0.0009(5) 0.0048(5) 0.0165(5)
C16 0.0587(6) 0.0624(8) 0.0441(5) -0.0009(5) 0.0048(5) 0.0165(5)
C17 0.0587(6) 0.0624(8) 0.0441(5) -0.0009(5) 0.0048(5) 0.0165(5)
C18 0.0587(6) 0.0624(8) 0.0441(5) -0.0009(5) 0.0048(5) 0.0165(5)
C19 0.0587(6) 0.0624(8) 0.0441(5) -0.0009(5) 0.0048(5) 0.0165(5)
C20 0.0587(6) 0.0624(8) 0.0441(5) -0.0009(5) 0.0048(5) 0.0165(5)
C21 0.0587(6) 0.0624(8) 0.0441(5) -0.0009(5) 0.0048(5) 0.0165(5)
C22 0.0587(6) 0.0624(8) 0.0441(5) -0.0009(5) 0.0048(5) 0.0165(5)
C23 0.0587(6) 0.0624(8) 0.0441(5) -0.0009(5) 0.0048(5) 0.0165(5)
C24 0.0587(6) 0.0624(8) 0.0441(5) -0.0009(5) 0.0048(5) 0.0165(5)
C25 0.0587(6) 0.0624(8) 0.0441(5) -0.0009(5) 0.0048(5) 0.0165(5)
C26 0.0587(6) 0.0624(8) 0.0441(5) -0.0009(5) 0.0048(5) 0.0165(5)
C27 0.0587(6) 0.0624(8) 0.0441(5) -0.0009(5) 0.0048(5) 0.0165(5)
C28 0.0587(6) 0.0624(8) 0.0441(5) -0.0009(5) 0.0048(5) 0.0165(5)
C29 0.0587(6) 0.0624(8) 0.0441(5) -0.0009(5) 0.0048(5) 0.0165(5)
C30 0.0587(6) 0.0624(8) 0.0441(5) -0.0009(5) 0.0048(5) 0.0165(5)
C31 0.0587(6) 0.0624(8) 0.0441(5) -0.0009(5) 0.0048(5) 0.0165(5)
C32 0.0587(6) 0.0624(8) 0.0441(5) -0.0009(5) 0.0048(5) 0.0165(5)
C33 0.030(3) 0.029(4) 0.019(3) -0.004(3) 0.001(3) 0.001(3)
C34 0.0587(6) 0.0624(8) 0.0441(5) -0.0009(5) 0.0048(5) 0.0165(5)
C35 0.0587(6) 0.0624(8) 0.0441(5) -0.0009(5) 0.0048(5) 0.0165(5)
C36 0.0587(6) 0.0624(8) 0.0441(5) -0.0009(5) 0.0048(5) 0.0165(5)
C37 0.0587(6) 0.0624(8) 0.0441(5) -0.0009(5) 0.0048(5) 0.0165(5)
C38 0.0587(6) 0.0624(8) 0.0441(5) -0.0009(5) 0.0048(5) 0.0165(5)
C39 0.0587(6) 0.0624(8) 0.0441(5) -0.0009(5) 0.0048(5) 0.0165(5)
C40 0.0587(6) 0.0624(8) 0.0441(5) -0.0009(5) 0.0048(5) 0.0165(5)
C41 0.0587(6) 0.0624(8) 0.0441(5) -0.0009(5) 0.0048(5) 0.0165(5)
C42 0.0587(6) 0.0624(8) 0.0441(5) -0.0009(5) 0.0048(5) 0.0165(5)
C43 0.0587(6) 0.0624(8) 0.0441(5) -0.0009(5) 0.0048(5) 0.0165(5)
C44 0.0587(6) 0.0624(8) 0.0441(5) -0.0009(5) 0.0048(5) 0.0165(5)
C45 0.0587(6) 0.0624(8) 0.0441(5) -0.0009(5) 0.0048(5) 0.0165(5)
C46 0.0587(6) 0.0624(8) 0.0441(5) -0.0009(5) 0.0048(5) 0.0165(5)
C48 0.0587(6) 0.0624(8) 0.0441(5) -0.0009(5) 0.0048(5) 0.0165(5)
C49 0.0587(6) 0.0624(8) 0.0441(5) -0.0009(5) 0.0048(5) 0.0165(5)
C50 0.0587(6) 0.0624(8) 0.0441(5) -0.0009(5) 0.0048(5) 0.0165(5)
C51 0.0587(6) 0.0624(8) 0.0441(5) -0.0009(5) 0.0048(5) 0.0165(5)
C52 0.0587(6) 0.0624(8) 0.0441(5) -0.0009(5) 0.0048(5) 0.0165(5)
C53 0.0587(6) 0.0624(8) 0.0441(5) -0.0009(5) 0.0048(5) 0.0165(5)
C54 0.0587(6) 0.0624(8) 0.0441(5) -0.0009(5) 0.0048(5) 0.0165(5)
C55 0.0587(6) 0.0624(8) 0.0441(5) -0.0009(5) 0.0048(5) 0.0165(5)
C56 0.0587(6) 0.0624(8) 0.0441(5) -0.0009(5) 0.0048(5) 0.0165(5)
C57 0.0587(6) 0.0624(8) 0.0441(5) -0.0009(5) 0.0048(5) 0.0165(5)
C58 0.0587(6) 0.0624(8) 0.0441(5) -0.0009(5) 0.0048(5) 0.0165(5)
C59 0.0587(6) 0.0624(8) 0.0441(5) -0.0009(5) 0.0048(5) 0.0165(5)
C60 0.0587(6) 0.0624(8) 0.0441(5) -0.0009(5) 0.0048(5) 0.0165(5)
C61 0.0587(6) 0.0624(8) 0.0441(5) -0.0009(5) 0.0048(5) 0.0165(5)
C62 0.0587(6) 0.0624(8) 0.0441(5) -0.0009(5) 0.0048(5) 0.0165(5)
C63 0.0587(6) 0.0624(8) 0.0441(5) -0.0009(5) 0.0048(5) 0.0165(5)
C64 0.0587(6) 0.0624(8) 0.0441(5) -0.0009(5) 0.0048(5) 0.0165(5)
C65 0.0587(6) 0.0624(8) 0.0441(5) -0.0009(5) 0.0048(5) 0.0165(5)
C66 0.0587(6) 0.0624(8) 0.0441(5) -0.0009(5) 0.0048(5) 0.0165(5)
C67 0.0587(6) 0.0624(8) 0.0441(5) -0.0009(5) 0.0048(5) 0.0165(5)
C68 0.0587(6) 0.0624(8) 0.0441(5) -0.0009(5) 0.0048(5) 0.0165(5)
C69 0.0587(6) 0.0624(8) 0.0441(5) -0.0009(5) 0.0048(5) 0.0165(5)
C70 0.0587(6) 0.0624(8) 0.0441(5) -0.0009(5) 0.0048(5) 0.0165(5)
C71 0.0587(6) 0.0624(8) 0.0441(5) -0.0009(5) 0.0048(5) 0.0165(5)
C72 0.0587(6) 0.0624(8) 0.0441(5) -0.0009(5) 0.0048(5) 0.0165(5)
C73 0.0587(6) 0.0624(8) 0.0441(5) -0.0009(5) 0.0048(5) 0.0165(5)
C74 0.0587(6) 0.0624(8) 0.0441(5) -0.0009(5) 0.0048(5) 0.0165(5)
C75 0.0587(6) 0.0624(8) 0.0441(5) -0.0009(5) 0.0048(5) 0.0165(5)
C76 0.0587(6) 0.0624(8) 0.0441(5) -0.0009(5) 0.0048(5) 0.0165(5)
C77 0.0587(6) 0.0624(8) 0.0441(5) -0.0009(5) 0.0048(5) 0.0165(5)
C78 0.0587(6) 0.0624(8) 0.0441(5) -0.0009(5) 0.0048(5) 0.0165(5)
C79 0.0587(6) 0.0624(8) 0.0441(5) -0.0009(5) 0.0048(5) 0.0165(5)
C80 0.0587(6) 0.0624(8) 0.0441(5) -0.0009(5) 0.0048(5) 0.0165(5)
C81 0.026(3) 0.028(4) 0.022(3) -0.008(3) -0.002(3) 0.000(3)
C82 0.0587(6) 0.0624(8) 0.0441(5) -0.0009(5) 0.0048(5) 0.0165(5)
C83 0.0587(6) 0.0624(8) 0.0441(5) -0.0009(5) 0.0048(5) 0.0165(5)
C84 0.0587(6) 0.0624(8) 0.0441(5) -0.0009(5) 0.0048(5) 0.0165(5)
C85 0.0587(6) 0.0624(8) 0.0441(5) -0.0009(5) 0.0048(5) 0.0165(5)
C86 0.0587(6) 0.0624(8) 0.0441(5) -0.0009(5) 0.0048(5) 0.0165(5)
C87 0.0587(6) 0.0624(8) 0.0441(5) -0.0009(5) 0.0048(5) 0.0165(5)
C88 0.0587(6) 0.0624(8) 0.0441(5) -0.0009(5) 0.0048(5) 0.0165(5)
C89 0.0587(6) 0.0624(8) 0.0441(5) -0.0009(5) 0.0048(5) 0.0165(5)
C90 0.0587(6) 0.0624(8) 0.0441(5) -0.0009(5) 0.0048(5) 0.0165(5)
C91 0.0587(6) 0.0624(8) 0.0441(5) -0.0009(5) 0.0048(5) 0.0165(5)
C92 0.0587(6) 0.0624(8) 0.0441(5) -0.0009(5) 0.0048(5) 0.0165(5)
C93 0.0587(6) 0.0624(8) 0.0441(5) -0.0009(5) 0.0048(5) 0.0165(5)
C94 0.0587(6) 0.0624(8) 0.0441(5) -0.0009(5) 0.0048(5) 0.0165(5)
C95 0.0587(6) 0.0624(8) 0.0441(5) -0.0009(5) 0.0048(5) 0.0165(5)
C96 0.0587(6) 0.0624(8) 0.0441(5) -0.0009(5) 0.0048(5) 0.0165(5)
C97 0.027(3) 0.033(4) 0.024(3) 0.000(3) 0.001(3) -0.002(3)
O1 0.0587(6) 0.0624(8) 0.0441(5) -0.0009(5) 0.0048(5) 0.0165(5)
O2 0.0587(6) 0.0624(8) 0.0441(5) -0.0009(5) 0.0048(5) 0.0165(5)
O3 0.0587(6) 0.0624(8) 0.0441(5) -0.0009(5) 0.0048(5) 0.0165(5)
O4 0.0587(6) 0.0624(8) 0.0441(5) -0.0009(5) 0.0048(5) 0.0165(5)
O5 0.0587(6) 0.0624(8) 0.0441(5) -0.0009(5) 0.0048(5) 0.0165(5)
C771 0.0587(6) 0.0624(8) 0.0441(5) -0.0009(5) 0.0048(5) 0.0165(5)
C772 0.0587(6) 0.0624(8) 0.0441(5) -0.0009(5) 0.0048(5) 0.0165(5)
C773 0.0587(6) 0.0624(8) 0.0441(5) -0.0009(5) 0.0048(5) 0.0165(5)
C774 0.0587(6) 0.0624(8) 0.0441(5) -0.0009(5) 0.0048(5) 0.0165(5)
C775 0.0587(6) 0.0624(8) 0.0441(5) -0.0009(5) 0.0048(5) 0.0165(5)
C776 0.0587(6) 0.0624(8) 0.0441(5) -0.0009(5) 0.0048(5) 0.0165(5)
C777 0.0587(6) 0.0624(8) 0.0441(5) -0.0009(5) 0.0048(5) 0.0165(5)
C778 0.0587(6) 0.0624(8) 0.0441(5) -0.0009(5) 0.0048(5) 0.0165(5)
O6 0.0587(6) 0.0624(8) 0.0441(5) -0.0009(5) 0.0048(5) 0.0165(5)
O7 0.0587(6) 0.0624(8) 0.0441(5) -0.0009(5) 0.0048(5) 0.0165(5)
O8 0.0587(6) 0.0624(8) 0.0441(5) -0.0009(5) 0.0048(5) 0.0165(5)
O9 0.0587(6) 0.0624(8) 0.0441(5) -0.0009(5) 0.0048(5) 0.0165(5)
O10 0.0587(6) 0.0624(8) 0.0441(5) -0.0009(5) 0.0048(5) 0.0165(5)
C851 0.0587(6) 0.0624(8) 0.0441(5) -0.0009(5) 0.0048(5) 0.0165(5)
C852 0.0587(6) 0.0624(8) 0.0441(5) -0.0009(5) 0.0048(5) 0.0165(5)
C853 0.0587(6) 0.0624(8) 0.0441(5) -0.0009(5) 0.0048(5) 0.0165(5)
C854 0.0587(6) 0.0624(8) 0.0441(5) -0.0009(5) 0.0048(5) 0.0165(5)
C855 0.0587(6) 0.0624(8) 0.0441(5) -0.0009(5) 0.0048(5) 0.0165(5)
C856 0.0587(6) 0.0624(8) 0.0441(5) -0.0009(5) 0.0048(5) 0.0165(5)
C857 0.0587(6) 0.0624(8) 0.0441(5) -0.0009(5) 0.0048(5) 0.0165(5)
C858 0.0587(6) 0.0624(8) 0.0441(5) -0.0009(5) 0.0048(5) 0.0165(5)
O11 0.0587(6) 0.0624(8) 0.0441(5) -0.0009(5) 0.0048(5) 0.0165(5)
O12 0.0587(6) 0.0624(8) 0.0441(5) -0.0009(5) 0.0048(5) 0.0165(5)
O13 0.0587(6) 0.0624(8) 0.0441(5) -0.0009(5) 0.0048(5) 0.0165(5)
O14 0.0587(6) 0.0624(8) 0.0441(5) -0.0009(5) 0.0048(5) 0.0165(5)
O15 0.0587(6) 0.0624(8) 0.0441(5) -0.0009(5) 0.0048(5) 0.0165(5)
C931 0.0587(6) 0.0624(8) 0.0441(5) -0.0009(5) 0.0048(5) 0.0165(5)
C932 0.0587(6) 0.0624(8) 0.0441(5) -0.0009(5) 0.0048(5) 0.0165(5)
C933 0.0587(6) 0.0624(8) 0.0441(5) -0.0009(5) 0.0048(5) 0.0165(5)
C934 0.0587(6) 0.0624(8) 0.0441(5) -0.0009(5) 0.0048(5) 0.0165(5)
C935 0.0587(6) 0.0624(8) 0.0441(5) -0.0009(5) 0.0048(5) 0.0165(5)
C936 0.0587(6) 0.0624(8) 0.0441(5) -0.0009(5) 0.0048(5) 0.0165(5)
C937 0.0587(6) 0.0624(8) 0.0441(5) -0.0009(5) 0.0048(5) 0.0165(5)
C938 0.0587(6) 0.0624(8) 0.0441(5) -0.0009(5) 0.0048(5) 0.0165(5)
O16 0.0587(6) 0.0624(8) 0.0441(5) -0.0009(5) 0.0048(5) 0.0165(5)
O17 0.0587(6) 0.0624(8) 0.0441(5) -0.0009(5) 0.0048(5) 0.0165(5)
O18 0.0587(6) 0.0624(8) 0.0441(5) -0.0009(5) 0.0048(5) 0.0165(5)
O19 0.0587(6) 0.0624(8) 0.0441(5) -0.0009(5) 0.0048(5) 0.0165(5)
O20 0.0587(6) 0.0624(8) 0.0441(5) -0.0009(5) 0.0048(5) 0.0165(5)
C691 0.0587(6) 0.0624(8) 0.0441(5) -0.0009(5) 0.0048(5) 0.0165(5)
C692 0.0587(6) 0.0624(8) 0.0441(5) -0.0009(5) 0.0048(5) 0.0165(5)
C693 0.0587(6) 0.0624(8) 0.0441(5) -0.0009(5) 0.0048(5) 0.0165(5)
C694 0.0587(6) 0.0624(8) 0.0441(5) -0.0009(5) 0.0048(5) 0.0165(5)
C695 0.0587(6) 0.0624(8) 0.0441(5) -0.0009(5) 0.0048(5) 0.0165(5)
C696 0.0587(6) 0.0624(8) 0.0441(5) -0.0009(5) 0.0048(5) 0.0165(5)
C697 0.0587(6) 0.0624(8) 0.0441(5) -0.0009(5) 0.0048(5) 0.0165(5)
C698 0.0587(6) 0.0624(8) 0.0441(5) -0.0009(5) 0.0048(5) 0.0165(5)
O21 0.0587(6) 0.0624(8) 0.0441(5) -0.0009(5) 0.0048(5) 0.0165(5)
O22 0.0587(6) 0.0624(8) 0.0441(5) -0.0009(5) 0.0048(5) 0.0165(5)
O23 0.0587(6) 0.0624(8) 0.0441(5) -0.0009(5) 0.0048(5) 0.0165(5)
O24 0.0587(6) 0.0624(8) 0.0441(5) -0.0009(5) 0.0048(5) 0.0165(5)
O25 0.0587(6) 0.0624(8) 0.0441(5) -0.0009(5) 0.0048(5) 0.0165(5)
C531 0.0587(6) 0.0624(8) 0.0441(5) -0.0009(5) 0.0048(5) 0.0165(5)
C532 0.0587(6) 0.0624(8) 0.0441(5) -0.0009(5) 0.0048(5) 0.0165(5)
C533 0.0587(6) 0.0624(8) 0.0441(5) -0.0009(5) 0.0048(5) 0.0165(5)
C534 0.0587(6) 0.0624(8) 0.0441(5) -0.0009(5) 0.0048(5) 0.0165(5)
C535 0.0587(6) 0.0624(8) 0.0441(5) -0.0009(5) 0.0048(5) 0.0165(5)
C536 0.0587(6) 0.0624(8) 0.0441(5) -0.0009(5) 0.0048(5) 0.0165(5)
C537 0.0587(6) 0.0624(8) 0.0441(5) -0.0009(5) 0.0048(5) 0.0165(5)
C538 0.0587(6) 0.0624(8) 0.0441(5) -0.0009(5) 0.0048(5) 0.0165(5)
O26 0.0587(6) 0.0624(8) 0.0441(5) -0.0009(5) 0.0048(5) 0.0165(5)
O27 0.0587(6) 0.0624(8) 0.0441(5) -0.0009(5) 0.0048(5) 0.0165(5)
O28 0.059 0.062 0.044 -0.001 0.005 0.016
O29 0.0587(6) 0.0624(8) 0.0441(5) -0.0009(5) 0.0048(5) 0.0165(5)
O30 0.0587(6) 0.0624(8) 0.0441(5) -0.0009(5) 0.0048(5) 0.0165(5)
C441 0.0587(6) 0.0624(8) 0.0441(5) -0.0009(5) 0.0048(5) 0.0165(5)
C442 0.0587(6) 0.0624(8) 0.0441(5) -0.0009(5) 0.0048(5) 0.0165(5)
C443 0.0587(6) 0.0624(8) 0.0441(5) -0.0009(5) 0.0048(5) 0.0165(5)
C444 0.059 0.062 0.044 -0.001 0.005 0.016
C445 0.059 0.062 0.044 -0.001 0.005 0.016
C446 0.0587(6) 0.0624(8) 0.0441(5) -0.0009(5) 0.0048(5) 0.0165(5)
C447 0.0587(6) 0.0624(8) 0.0441(5) -0.0009(5) 0.0048(5) 0.0165(5)
C448 0.0587(6) 0.0624(8) 0.0441(5) -0.0009(5) 0.0048(5) 0.0165(5)
O31 0.0587(6) 0.0624(8) 0.0441(5) -0.0009(5) 0.0048(5) 0.0165(5)
O32 0.0587(6) 0.0624(8) 0.0441(5) -0.0009(5) 0.0048(5) 0.0165(5)
O33 0.0587(6) 0.0624(8) 0.0441(5) -0.0009(5) 0.0048(5) 0.0165(5)
O34 0.0587(6) 0.0624(8) 0.0441(5) -0.0009(5) 0.0048(5) 0.0165(5)
O35 0.0587(6) 0.0624(8) 0.0441(5) -0.0009(5) 0.0048(5) 0.0165(5)
C361 0.0587(6) 0.0624(8) 0.0441(5) -0.0009(5) 0.0048(5) 0.0165(5)
C362 0.0587(6) 0.0624(8) 0.0441(5) -0.0009(5) 0.0048(5) 0.0165(5)
C363 0.059 0.062 0.044 -0.001 0.005 0.016
C364 0.0587(6) 0.0624(8) 0.0441(5) -0.0009(5) 0.0048(5) 0.0165(5)
C365 0.0587(6) 0.0624(8) 0.0441(5) -0.0009(5) 0.0048(5) 0.0165(5)
C366 0.0587(6) 0.0624(8) 0.0441(5) -0.0009(5) 0.0048(5) 0.0165(5)
C367 0.0587(6) 0.0624(8) 0.0441(5) -0.0009(5) 0.0048(5) 0.0165(5)
C368 0.0587(6) 0.0624(8) 0.0441(5) -0.0009(5) 0.0048(5) 0.0165(5)
O36 0.0587(6) 0.0624(8) 0.0441(5) -0.0009(5) 0.0048(5) 0.0165(5)
O37 0.0587(6) 0.0624(8) 0.0441(5) -0.0009(5) 0.0048(5) 0.0165(5)
O38 0.0587(6) 0.0624(8) 0.0441(5) -0.0009(5) 0.0048(5) 0.0165(5)
O39 0.0587(6) 0.0624(8) 0.0441(5) -0.0009(5) 0.0048(5) 0.0165(5)
O40 0.0587(6) 0.0624(8) 0.0441(5) -0.0009(5) 0.0048(5) 0.0165(5)
C611 0.0587(6) 0.0624(8) 0.0441(5) -0.0009(5) 0.0048(5) 0.0165(5)
C612 0.0587(6) 0.0624(8) 0.0441(5) -0.0009(5) 0.0048(5) 0.0165(5)
C613 0.0587(6) 0.0624(8) 0.0441(5) -0.0009(5) 0.0048(5) 0.0165(5)
C614 0.0587(6) 0.0624(8) 0.0441(5) -0.0009(5) 0.0048(5) 0.0165(5)
C615 0.0587(6) 0.0624(8) 0.0441(5) -0.0009(5) 0.0048(5) 0.0165(5)
C616 0.0587(6) 0.0624(8) 0.0441(5) -0.0009(5) 0.0048(5) 0.0165(5)
C617 0.0587(6) 0.0624(8) 0.0441(5) -0.0009(5) 0.0048(5) 0.0165(5)
C618 0.0587(6) 0.0624(8) 0.0441(5) -0.0009(5) 0.0048(5) 0.0165(5)
C1S 0.029(7) 0.045(9) 0.033(7) -0.017(6) -0.017(6) 0.006(6)
Cl1 0.050(2) 0.050(3) 0.058(2) -0.0093(18) -0.0144(18) -0.0012(18)
Cl2 0.067(2) 0.053(3) 0.065(2) -0.008(2) 0.017(2) 0.012(2)
Cl3 0.051(2) 0.046(3) 0.074(3) -0.018(2) 0.0019(19) 0.0089(18)
C2S 0.047(8) 0.050(10) 0.047(8) 0.004(8) -0.012(7) -0.004(7)
Cl4 0.059(2) 0.048(3) 0.055(2) 0.0004(19) 0.0046(18) 0.0007(18)
Cl5 0.066(2) 0.062(3) 0.054(2) 0.000(2) 0.0188(19) 0.009(2)
Cl6 0.049(2) 0.048(3) 0.047(2) 0.0003(17) 0.0021(16) 0.0050(17)
C3S 0.041(8) 0.075(13) 0.065(10) 0.011(9) -0.005(7) 0.025(8)
Cl7 0.045(2) 0.064(3) 0.054(2) -0.006(2) 0.0106(17) -0.0005(19)
Cl8 0.051(2) 0.089(4) 0.075(3) 0.003(2) 0.007(2) 0.021(2)
Cl9 0.053(2) 0.092(4) 0.060(2) 0.008(2) 0.0100(19) 0.011(2)
C4S 0.051(9) 0.071(13) 0.065(10) -0.024(9) -0.016(8) 0.024(8)
Cl10 0.104(4) 0.076(4) 0.067(3) -0.001(3) 0.014(3) -0.009(3)
Cl11 0.072(3) 0.128(5) 0.057(3) -0.010(3) 0.017(2) -0.004(3)
Cl12 0.070(3) 0.103(4) 0.079(3) -0.018(3) 0.030(2) -0.003(3)
O42 0.136(13) 0.130(15) 0.118(12) -0.001(10) 0.014(10) -0.025(10)
O43 0.115(9) 0.172(13) 0.057(7) -0.058(8) 0.010(7) -0.048(9)
O41 0.140(12) 0.069(10) 0.096(9) -0.008(8) -0.005(9) 0.013(8)

loop_
_atom_type_symbol
_atom_type_description
_atom_type_scat_dispersion_real
_atom_type_scat_dispersion_imag
_atom_type_scat_source
C C 0.0033 0.0016 'International Tables Vol C Tables 4.2.6.8 and 6.1.1.4'
H H 0.0000 0.0000 'International Tables Vol C Tables 4.2.6.8 and 6.1.1.4'
N N 0.0061 0.0033 'International Tables Vol C Tables 4.2.6.8 and 6.1.1.4'
O O 0.0106 0.0060 'International Tables Vol C Tables 4.2.6.8 and 6.1.1.4'
Cl Cl 0.1484 0.1585 'International Tables Vol C Tables 4.2.6.8 and 6.1.1.4'
Y Y -2.7962 3.5667 'International Tables Vol C Tables 4.2.6.8 and 6.1.1.4'
Yb Yb -0.3850 5.5486 'International Tables Vol C Tables 4.2.6.8 and 6.1.1.4'

loop_
_geom_angle_atom_site_label_1
_geom_angle_atom_site_label_2
_geom_angle_atom_site_label_3
_geom_angle
N21 Yb1 N19 74.1(3)
N21 Yb1 N17 118.6(3)
N19 Yb1 N17 75.1(3)
N21 Yb1 N23 75.5(3)
N19 Yb1 N23 118.3(3)
N17 Yb1 N23 74.5(3)
N21 Yb1 N15 142.2(3)
N19 Yb1 N15 143.6(3)
N17 Yb1 N15 83.5(3)
N23 Yb1 N15 82.5(3)
N21 Yb1 N13 141.4(3)
N19 Yb1 N13 83.4(3)
N17 Yb1 N13 84.0(3)
N23 Yb1 N13 143.0(3)
N15 Yb1 N13 65.2(3)
N21 Yb1 N11 84.6(3)
N19 Yb1 N11 84.8(3)
N17 Yb1 N11 142.5(3)
N23 Yb1 N11 142.7(3)
N15 Yb1 N11 95.4(3)
N13 Yb1 N11 62.2(3)
N21 Yb1 N9 83.8(3)
N19 Yb1 N9 142.5(3)
N17 Yb1 N9 142.3(3)
N23 Yb1 N9 83.6(3)
N15 Yb1 N9 63.3(3)
N13 Yb1 N9 96.5(3)
N11 Yb1 N9 62.9(3)
N21 Yb1 Y1 120.7(2)
N19 Yb1 Y1 120.9(2)
N17 Yb1 Y1 120.7(2)
N23 Yb1 Y1 120.8(2)
N15 Yb1 Y1 48.79(18)
N13 Yb1 Y1 48.3(2)
N11 Yb1 Y1 46.60(19)
N9 Yb1 Y1 48.3(2)
N5 Y1 N3 72.1(3)
N5 Y1 N7 73.7(3)
N3 Y1 N7 113.6(3)
N5 Y1 N1 113.8(3)
N3 Y1 N1 72.8(3)
N7 Y1 N1 71.7(3)
N5 Y1 N11 85.5(3)
N3 Y1 N11 144.6(3)
N7 Y1 N11 84.5(3)
N1 Y1 N11 142.5(3)
N5 Y1 N13 144.6(3)
N3 Y1 N13 143.3(3)
N7 Y1 N13 85.6(3)
N1 Y1 N13 85.2(3)
N11 Y1 N13 63.8(3)
N5 Y1 N9 83.5(3)
N3 Y1 N9 84.9(3)
N7 Y1 N9 143.4(3)
N1 Y1 N9 144.8(3)
N11 Y1 N9 65.1(3)
N13 Y1 N9 97.9(3)
N5 Y1 N15 141.2(3)
N3 Y1 N15 84.4(3)
N7 Y1 N15 145.1(3)
N1 Y1 N15 86.8(3)
N11 Y1 N15 97.6(3)
N13 Y1 N15 65.0(3)
N9 Y1 N15 63.6(3)
N5 Y1 Yb1 122.9(2)
N3 Y1 Yb1 122.9(2)
N7 Y1 Yb1 123.5(2)
N1 Y1 Yb1 123.3(2)
N11 Y1 Yb1 49.4(2)
N13 Y1 Yb1 48.43(18)
N9 Y1 Yb1 49.4(2)
N15 Y1 Yb1 48.2(2)
C1 N1 C8 107.9(11)
C1 N1 Y1 125.2(9)
C8 N1 Y1 123.2(8)
C8 N2 C9 126.9(12)
C16 N3 C9 105.6(11)
C16 N3 Y1 123.3(8)
C9 N3 Y1 123.8(9)
C17 N4 C16 123.6(12)
C17 N5 C24 108.2(11)
C17 N5 Y1 125.9(8)
C24 N5 Y1 121.9(9)
C24 N6 C25 126.6(12)
C32 N7 C25 105.3(11)
C32 N7 Y1 124.8(8)
C25 N7 Y1 124.5(8)
C1 N8 C32 121.5(12)
C33 N9 C40 107.5(9)
C33 N9 Y1 118.2(7)
C40 N9 Y1 116.4(8)
C33 N9 Yb1 114.9(7)
C40 N9 Yb1 116.3(8)
Y1 N9 Yb1 82.3(2)
C40 N10 C41 120.4(11)
C41 N11 C49 108.1(10)
C41 N11 Y1 118.4(9)
C49 N11 Y1 118.7(8)
C41 N11 Yb1 112.0(8)
C49 N11 Yb1 113.9(8)
Y1 N11 Yb1 84.0(2)
C49 N12 C50 121.8(11)
C50 N13 C57 105.5(10)
C50 N13 Y1 116.0(8)
C57 N13 Y1 114.1(8)
C50 N13 Yb1 120.4(8)
C57 N13 Yb1 116.8(7)
Y1 N13 Yb1 83.3(3)
C57 N14 C58 125.5(11)
C65 N15 C58 105.6(10)
C65 N15 Yb1 117.7(8)
C58 N15 Yb1 118.1(9)
C65 N15 Y1 117.4(9)
C58 N15 Y1 114.5(8)
Yb1 N15 Y1 83.0(2)
C33 N16 C65 119.8(10)
C73 N17 C66 108.0(10)
C73 N17 Yb1 124.2(8)
C66 N17 Yb1 125.0(9)
C74 N18 C73 120.8(11)
C74 N19 C81 106.8(10)
C74 N19 Yb1 123.0(8)
C81 N19 Yb1 126.0(8)
C81 N20 C82 124.9(10)
C89 N21 C82 106.3(10)
C89 N21 Yb1 121.6(8)
C82 N21 Yb1 128.5(8)
C89 N22 C90 119.0(11)
C90 N23 C97 105.6(10)
C90 N23 Yb1 122.9(8)
C97 N23 Yb1 126.9(7)
C66 N24 C97 124.2(10)
N8 C1 N1 131.4(13)
N8 C1 C2 119.9(13)
N1 C1 C2 108.6(12)
C7 C2 C3 123.6(13)
C7 C2 C1 105.4(13)
C3 C2 C1 130.6(13)
C2 C3 C4 113.5(13)
C2 C3 H3A 123.2
C4 C3 H3A 123.2
C5 C4 C3 126.8(15)
C5 C4 H4A 116.6
C3 C4 H4A 116.6
C4 C5 C6 120.8(14)
C4 C5 H5A 119.6
C6 C5 H5A 119.6
C5 C6 C7 114.6(13)
C5 C6 H6A 122.7
C7 C6 H6A 122.7
C2 C7 C8 109.0(13)
C2 C7 C6 120.3(14)
C8 C7 C6 130.2(14)
N2 C8 C7 126.7(13)
N2 C8 N1 125.2(12)
C7 C8 N1 108.0(12)
N2 C9 N3 124.6(13)
N2 C9 C10 126.0(13)
N3 C9 C10 109.4(12)
C11 C10 C15 120.5(13)
C11 C10 C9 131.5(13)
C15 C10 C9 107.9(12)
C10 C11 C12 115.5(13)
C10 C11 H11A 122.2
C12 C11 H11A 122.2
C13 C12 C11 122.7(14)
C13 C12 H12A 118.6
C11 C12 H12A 118.6
C12 C13 C14 121.4(14)
C12 C13 H13A 119.3
C14 C13 H13A 119.3
C15 C14 C13 120.1(14)
C15 C14 H14A 119.9
C13 C14 H14A 119.9
C14 C15 C16 135.9(14)
C14 C15 C10 119.7(13)
C16 C15 C10 104.4(13)
N4 C16 N3 124.8(12)
N4 C16 C15 122.9(14)
N3 C16 C15 112.2(12)
N4 C17 N5 128.0(13)
N4 C17 C18 123.4(14)
N5 C17 C18 107.9(12)
C19 C18 C23 117.9(13)
C19 C18 C17 134.3(14)
C23 C18 C17 107.6(13)
C20 C19 C18 127.8(15)
C20 C19 H19A 116.1
C18 C19 H19A 116.1
C19 C20 C21 114.2(14)
C19 C20 H20A 122.9
C21 C20 H20A 122.9
C22 C21 C20 121.7(13)
C22 C21 H21A 119.1
C20 C21 H21A 119.1
C23 C22 C21 116.9(13)
C23 C22 H22A 121.5
C21 C22 H22A 121.5
C22 C23 C18 121.1(14)
C22 C23 C24 131.2(14)
C18 C23 C24 107.7(12)
N6 C24 N5 128.4(13)
N6 C24 C23 123.9(13)
N5 C24 C23 107.5(12)
N6 C25 N7 123.1(12)
N6 C25 C26 127.3(13)
N7 C25 C26 109.6(12)
C31 C26 C25 107.3(12)
C31 C26 C27 121.2(13)
C25 C26 C27 131.3(13)
C28 C27 C26 115.3(13)
C28 C27 H27A 122.4
C26 C27 H27A 122.4
C29 C28 C27 122.7(14)
C29 C28 H28A 118.7
C27 C28 H28A 118.7
C30 C29 C28 120.3(15)
C30 C29 H29A 119.9
C28 C29 H29A 119.9
C29 C30 C31 121.7(14)
C29 C30 H30A 119.1
C31 C30 H30A 119.1
C30 C31 C26 118.1(13)
C30 C31 C32 136.4(14)
C26 C31 C32 105.4(13)
N8 C32 N7 125.6(12)
N8 C32 C31 122.5(13)
N7 C32 C31 111.9(12)
N16 C33 N9 129.0(10)
N16 C33 C34 120.0(11)
N9 C33 C34 110.8(10)
C35 C34 C39 122.8(14)
C35 C34 C33 130.2(13)
C39 C34 C33 106.8(12)
C34 C35 C36 116.3(13)
C34 C35 H35A 121.9
C36 C35 H35A 121.9
O35 C36 C35 123.7(12)
O35 C36 C37 116.0(13)
C35 C36 C37 120.3(13)
O31 C37 C38 126.3(13)
O31 C37 C36 113.1(12)
C38 C37 C36 120.6(14)
C37 C38 C39 120.2(14)
C37 C38 H38A 119.9
C39 C38 H38A 119.9
C34 C39 C38 119.6(14)
C34 C39 C40 106.2(13)
C38 C39 C40 134.2(13)
N10 C40 N9 127.9(12)
N10 C40 C39 123.4(12)
N9 C40 C39 108.7(11)
N10 C41 N11 130.0(12)
N10 C41 C42 121.8(12)
N11 C41 C42 108.0(12)
C48 C42 C43 124.9(13)
C48 C42 C41 106.0(12)
C43 C42 C41 129.0(13)
C44 C43 C42 112.8(13)
C44 C43 H43A 123.6
C42 C43 H43A 123.6
O30 C44 C45 116.0(13)
O30 C44 C43 121.5(13)
C45 C44 C43 122.5(13)
C46 C45 C44 124.8(14)
C46 C45 O26 122.0(13)
C44 C45 O26 113.1(12)
C45 C46 C48 115.8(14)
C45 C46 H46A 122.1
C48 C46 H46A 122.1
C42 C48 C46 119.1(13)
C42 C48 C49 108.8(13)
C46 C48 C49 132.0(14)
N12 C49 N11 128.0(12)
N12 C49 C48 123.0(13)
N11 C49 C48 109.0(12)
N13 C50 N12 125.1(12)
N13 C50 C51 111.8(12)
N12 C50 C51 123.1(12)
C52 C51 C56 120.8(14)
C52 C51 C50 132.0(13)
C56 C51 C50 107.2(13)
C51 C52 C53 117.2(13)
C51 C52 H52A 121.4
C53 C52 H52A 121.4
O21 C53 C54 114.8(12)
O21 C53 C52 125.4(12)
C54 C53 C52 117.7(13)
C55 C54 O25 125.2(13)
C55 C54 C53 122.2(14)
O25 C54 C53 111.4(12)
C54 C55 C56 117.9(14)
C54 C55 H55A 121.1
C56 C55 H55A 121.1
C51 C56 C55 122.6(14)
C51 C56 C57 106.9(13)
C55 C56 C57 129.7(13)
N14 C57 N13 125.4(12)
N14 C57 C56 125.9(13)
N13 C57 C56 108.6(11)
N14 C58 N15 125.7(12)
N14 C58 C59 123.9(13)
N15 C58 C59 110.3(12)
C64 C59 C60 119.3(14)
C64 C59 C58 108.6(13)
C60 C59 C58 131.8(14)
C61 C60 C59 118.7(14)
C61 C60 H60A 120.6
C59 C60 H60A 120.6
C60 C61 O40 131.1(13)
C60 C61 C62 118.7(13)
O40 C61 C62 108.9(12)
C63 C62 O36 127.4(14)
C63 C62 C61 121.2(13)
O36 C62 C61 111.1(11)
C62 C63 C64 114.5(14)
C62 C63 H63A 122.8
C64 C63 H63A 122.8
C59 C64 C63 127.6(14)
C59 C64 C65 104.3(13)
C63 C64 C65 128.1(14)
N15 C65 N16 127.8(12)
N15 C65 C64 111.1(12)
N16 C65 C64 121.1(12)
N24 C66 N17 129.7(12)
N24 C66 C67 121.9(12)
N17 C66 C67 108.0(12)
C68 C67 C72 124.0(14)
C68 C67 C66 129.8(14)
C72 C67 C66 105.9(12)
C67 C68 C69 117.6(14)
C67 C68 H68A 121.2
C69 C68 H68A 121.2
O16 C69 C68 126.2(13)
O16 C69 C70 113.8(12)
C68 C69 C70 119.8(12)
O20 C70 C71 121.9(12)
O20 C70 C69 112.0(11)
C71 C70 C69 113.8(13)
C72 C71 C70 119.5(13)
C72 C71 H71A 120.3
C70 C71 H71A 120.3
C71 C72 C67 121.0(13)
C71 C72 C73 131.8(13)
C67 C72 C73 107.2(13)
N18 C73 N17 128.5(12)
N18 C73 C72 120.8(13)
N17 C73 C72 110.7(12)
N18 C74 N19 129.0(12)
N18 C74 C75 121.6(13)
N19 C74 C75 109.3(11)
C80 C75 C76 121.7(13)
C80 C75 C74 107.4(13)
C76 C75 C74 130.8(13)
C77 C76 C75 118.2(14)
C77 C76 H76A 120.9
C75 C76 H76A 120.9
O1 C77 C76 126.8(13)
O1 C77 C78 112.8(12)
C76 C77 C78 120.2(14)
O5 C78 C77 113.9(13)
O5 C78 C79 125.5(13)
C77 C78 C79 120.6(13)
C80 C79 C78 114.7(13)
C80 C79 H79A 122.6
C78 C79 H79A 122.6
C79 C80 C75 124.4(14)
C79 C80 C81 128.8(13)
C75 C80 C81 106.5(12)
N20 C81 N19 126.6(10)
N20 C81 C80 124.2(10)
N19 C81 C80 109.1(10)
N20 C82 N21 123.1(12)
N20 C82 C83 123.2(12)
N21 C82 C83 113.5(12)
C84 C83 C82 134.9(14)
C84 C83 C88 119.6(14)
C82 C83 C88 105.5(12)
C83 C84 C85 115.8(14)
C83 C84 H84A 122.1
C85 C84 H84A 122.1
C86 C85 O6 111.7(13)
C86 C85 C84 123.7(13)
O6 C85 C84 124.4(13)
C85 C86 C87 119.3(14)
C85 C86 O10 116.0(12)
C87 C86 O10 124.7(13)
C88 C87 C86 118.6(14)
C88 C87 H87A 120.7
C86 C87 H87A 120.7
C87 C88 C83 122.7(13)
C87 C88 C89 133.0(14)
C83 C88 C89 104.2(12)
N22 C89 N21 132.3(12)
N22 C89 C88 118.2(12)
N21 C89 C88 109.5(11)
N22 C90 N23 129.8(12)
N22 C90 C91 122.2(13)
N23 C90 C91 108.0(11)
C96 C91 C92 122.3(13)
C96 C91 C90 107.5(13)
C92 C91 C90 130.2(13)
C93 C92 C91 117.1(14)
C93 C92 H92A 121.4
C91 C92 H92A 121.4
C92 C93 O11 125.1(13)
C92 C93 C94 121.2(14)
O11 C93 C94 113.6(12)
O15 C94 C95 125.5(13)
O15 C94 C93 114.4(12)
C95 C94 C93 120.1(13)
C96 C95 C94 115.7(13)
C96 C95 H95A 122.1
C94 C95 H95A 122.1
C91 C96 C95 123.3(14)
C91 C96 C97 108.3(12)
C95 C96 C97 128.4(13)
N24 C97 C96 126.7(11)
N24 C97 N23 122.6(10)
C96 C97 N23 110.4(11)
C77 O1 C771 112.7(10)
C772 O2 C773 111.2(12)
C775 O3 C774 110.9(11)
C777 O4 C776 113.6(12)
C78 O5 C778 117.5(11)
O1 C771 C772 102.7(10)
O1 C771 H77A 111.2
C772 C771 H77A 111.2
O1 C771 H77B 111.2
C772 C771 H77B 111.2
H77A C771 H77B 109.1
O2 C772 C771 109.6(13)
O2 C772 H77C 109.8
C771 C772 H77C 109.8
O2 C772 H77D 109.8
C771 C772 H77D 109.8
H77C C772 H77D 108.2
O2 C773 C774 114.6(12)
O2 C773 H77E 108.6
C774 C773 H77E 108.6
O2 C773 H77F 108.6
C774 C773 H77F 108.6
H77E C773 H77F 107.6
O3 C774 C773 105.7(13)
O3 C774 H77G 110.6
C773 C774 H77G 110.6
O3 C774 H77H 110.6
C773 C774 H77H 110.6
H77G C774 H77H 108.7
O3 C775 C776 108.3(13)
O3 C775 H77I 110.0
C776 C775 H77I 110.0
O3 C775 H77J 110.0
C776 C775 H77J 110.0
H77I C775 H77J 108.4
O4 C776 C775 115.9(12)
O4 C776 H77K 108.3
C775 C776 H77K 108.3
O4 C776 H77P 108.3
C775 C776 H77P 108.3
H77K C776 H77P 107.4
O4 C777 C778 107.6(12)
O4 C777 H77L 110.2
C778 C777 H77L 110.2
O4 C777 H77M 110.2
C778 C777 H77M 110.2
H77L C777 H77M 108.5
O5 C778 C777 100.3(11)
O5 C778 H77N 111.7
C777 C778 H77N 111.7
O5 C778 H77O 111.7
C777 C778 H77O 111.7
H77N C778 H77O 109.5
C85 O6 C851 119.1(11)
C852 O7 C853 119.6(11)
C854 O8 C855 110.5(11)
C857 O9 C856 114.0(11)
C86 O10 C858 118.9(10)
O6 C851 C852 103.9(11)
O6 C851 H85A 111.0
C852 C851 H85A 111.0
O6 C851 H85B 111.0
C852 C851 H85B 111.0
H85A C851 H85B 109.0
O7 C852 C851 110.5(12)
O7 C852 H85C 109.6
C851 C852 H85C 109.6
O7 C852 H85D 109.6
C851 C852 H85D 109.6
H85C C852 H85D 108.1
O7 C853 C854 108.4(11)
O7 C853 H85E 110.0
C854 C853 H85E 110.0
O7 C853 H85F 110.0
C854 C853 H85F 110.0
H85E C853 H85F 108.4
O8 C854 C853 106.0(11)
O8 C854 H85G 110.5
C853 C854 H85G 110.5
O8 C854 H85H 110.5
C853 C854 H85H 110.5
H85G C854 H85H 108.7
O8 C855 C856 111.4(12)
O8 C855 H85I 109.4
C856 C855 H85I 109.4
O8 C855 H85J 109.4
C856 C855 H85J 109.4
H85I C855 H85J 108.0
O9 C856 C855 112.1(13)
O9 C856 H85K 109.2
C855 C856 H85K 109.2
O9 C856 H85L 109.2
C855 C856 H85L 109.2
H85K C856 H85L 107.9
O9 C857 C858 110.3(12)
O9 C857 H85M 109.6
C858 C857 H85M 109.6
O9 C857 H85N 109.6
C858 C857 H85N 109.6
H85M C857 H85N 108.1
O10 C858 C857 104.9(11)
O10 C858 H85O 110.8
C857 C858 H85O 110.8
O10 C858 H85P 110.8
C857 C858 H85P 110.8
H85O C858 H85P 108.8
C93 O11 C931 116.0(10)
C932 O12 C933 115.1(11)
C934 O13 C935 112.9(12)
C937 O14 C936 113.5(11)
C94 O15 C938 117.2(11)
O11 C931 C932 104.5(10)
O11 C931 H93A 110.8
C932 C931 H93A 110.8
O11 C931 H93B 110.8
C932 C931 H93B 110.8
H93A C931 H93B 108.9
O12 C932 C931 109.2(13)
O12 C932 H93C 109.8
C931 C932 H93C 109.8
O12 C932 H93D 109.8
C931 C932 H93D 109.8
H93C C932 H93D 108.3
O12 C933 C934 110.1(11)
O12 C933 H93E 109.6
C934 C933 H93E 109.6
O12 C933 H93F 109.6
C934 C933 H93F 109.6
H93E C933 H93F 108.2
O13 C934 C933 108.6(13)
O13 C934 H93G 110.0
C933 C934 H93G 110.0
O13 C934 H93H 110.0
C933 C934 H93H 110.0
H93G C934 H93H 108.3
C936 C935 O13 115.6(12)
C936 C935 H93I 108.4
O13 C935 H93I 108.4
C936 C935 H93J 108.4
O13 C935 H93J 108.4
H93I C935 H93J 107.4
O14 C936 C935 107.8(13)
O14 C936 H93K 110.1
C935 C936 H93K 110.1
O14 C936 H93L 110.1
C935 C936 H93L 110.1
H93K C936 H93L 108.5
O14 C937 C938 104.9(11)
O14 C937 H93M 110.8
C938 C937 H93M 110.8
O14 C937 H93N 110.8
C938 C937 H93N 110.8
H93M C937 H93N 108.8
O15 C938 C937 106.9(12)
O15 C938 H93O 110.3
C937 C938 H93O 110.3
O15 C938 H93P 110.3
C937 C938 H93P 110.3
H93O C938 H93P 108.6
C691 O16 C69 119.7(11)
C692 O17 C693 128.8(13)
C695 O18 C694 128.3(11)
C696 O19 C697 105.3(10)
C70 O20 C698 106.4(10)
O16 C691 C692 108.7(11)
O16 C691 H69A 109.9
C692 C691 H69A 109.9
O16 C691 H69B 109.9
C692 C691 H69B 109.9
H69A C691 H69B 108.3
O17 C692 C691 125.1(13)
O17 C692 H69C 106.0
C691 C692 H69C 106.0
O17 C692 H69D 106.0
C691 C692 H69D 106.0
H69C C692 H69D 106.3
C694 C693 O17 148.1(12)
C694 C693 H69E 98.7
O17 C693 H69E 110.5
C694 C693 H69F 96.5
O17 C693 H69F 88.0
H69E C693 H69F 105.8
C693 C694 O18 125.4(12)
C693 C694 H69G 90.1
O18 C694 H69G 107.1
C693 C694 H69P 114.8
O18 C694 H69P 109.4
H69G C694 H69P 105.8
C696 C695 O18 146.2(13)
C696 C695 H69H 100.3
O18 C695 H69H 100.3
C696 C695 H69O 100.3
O18 C695 H69O 100.3
H69H C695 H69O 104.3
O19 C696 C695 91.2(9)
O19 C696 H69I 113.4
C695 C696 H69I 113.4
O19 C696 H69J 113.4
C695 C696 H69J 113.4
H69I C696 H69J 110.7
C698 C697 O19 109.8(11)
C698 C697 H69K 109.7
O19 C697 H69K 109.7
C698 C697 H69L 109.7
O19 C697 H69L 109.7
H69K C697 H69L 108.2
C697 C698 O20 89.9(10)
C697 C698 H69M 113.7
O20 C698 H69M 113.7
C697 C698 H69N 113.7
O20 C698 H69N 113.7
H69M C698 H69N 110.9
C53 O21 C531 119.2(10)
C532 O22 C533 114.5(11)
C535 O23 C534 120.3(12)
C537 O24 C536 119.2(11)
C538 O25 C54 114.6(10)
O21 C531 C532 109.2(12)
O21 C531 H53A 109.8
C532 C531 H53A 109.8
O21 C531 H53B 109.8
C532 C531 H53B 109.8
H53A C531 H53B 108.3
O22 C532 C531 112.9(12)
O22 C532 H53C 109.0
C531 C532 H53C 109.0
O22 C532 H53D 109.0
C531 C532 H53D 109.0
H53C C532 H53D 107.8
O22 C533 C534 112.1(12)
O22 C533 H53E 109.2
C534 C533 H53E 109.2
O22 C533 H53F 109.2
C534 C533 H53F 109.2
H53E C533 H53F 107.9
C533 C534 O23 107.6(13)
C533 C534 H53G 110.2
O23 C534 H53G 110.2
C533 C534 H53H 110.2
O23 C534 H53H 110.2
H53G C534 H53H 108.5
O23 C535 C536 112.8(14)
O23 C535 H53I 109.0
C536 C535 H53I 109.0
O23 C535 H53P 109.0
C536 C535 H53P 109.0
H53I C535 H53P 107.8
O24 C536 C535 115.6(12)
O24 C536 H53J 108.4
C535 C536 H53J 108.4
O24 C536 H53K 108.4
C535 C536 H53K 108.4
H53J C536 H53K 107.4
O24 C537 C538 105.9(12)
O24 C537 H53L 110.5
C538 C537 H53L 110.5
O24 C537 H53M 110.5
C538 C537 H53M 110.5
H53L C537 H53M 108.7
O25 C538 C537 104.8(11)
O25 C538 H53N 110.8
C537 C538 H53N 110.8
O25 C538 H53O 110.8
C537 C538 H53O 110.8
H53N C538 H53O 108.9
C448 O26 C45 115.4(11)
C446 O27 C447 104.6(11)
C444 O28 C445 106.9
C442 O29 C443 116.9(11)
C44 O30 C441 119.6(11)
C442 C441 O30 103.3(12)
C442 C441 H44A 111.1
O30 C441 H44A 111.1
C442 C441 H44B 111.1
O30 C441 H44B 111.1
H44A C441 H44B 109.1
O29 C442 C441 109.1(12)
O29 C442 H44C 109.9
C441 C442 H44C 109.9
O29 C442 H44D 109.9
C441 C442 H44D 109.9
H44C C442 H44D 108.3
O29 C443 C444 108.8(9)
O29 C443 H44E 109.9
C444 C443 H44E 109.9
O29 C443 H44F 109.9
C444 C443 H44F 109.9
H44E C443 H44F 108.3
O28 C444 C443 99.0(5)
O28 C444 H44G 112.0
C443 C444 H44G 112.0
O28 C444 H44H 112.0
C443 C444 H44H 112.0
H44G C444 H44H 109.7
O28 C445 C446 139.4(5)
O28 C445 H44O 102.2
C446 C445 H44O 102.2
O28 C445 H44P 102.2
C446 C445 H44P 102.2
H44O C445 H44P 104.8
O27 C446 C445 101.4(7)
O27 C446 H44I 111.5
C445 C446 H44I 111.5
O27 C446 H44N 111.5
C445 C446 H44N 111.5
H44I C446 H44N 109.3
O27 C447 C448 103.1(12)
O27 C447 H44J 111.1
C448 C447 H44J 111.1
O27 C447 H44K 111.1
C448 C447 H44K 111.1
H44J C447 H44K 109.1
O26 C448 C447 106.2(11)
O26 C448 H44L 110.5
C447 C448 H44L 110.5
O26 C448 H44M 110.5
C447 C448 H44M 110.5
H44L C448 H44M 108.7
C37 O31 C368 119.6(10)
C366 O32 C367 111.7(11)
C365 O33 C364 105.2(9)
C362 O34 C363 121.1(8)
C36 O35 C361 114.9(10)
O35 C361 C362 108.5(11)
O35 C361 H36A 110.0
C362 C361 H36A 110.0
O35 C361 H36B 110.0
C362 C361 H36B 110.0
H36A C361 H36B 108.4
O34 C362 C361 107.5(11)
O34 C362 H36C 110.2
C361 C362 H36C 110.2
O34 C362 H36D 110.2
C361 C362 H36D 110.2
H36C C362 H36D 108.5
C364 C363 O34 110.2(7)
C364 C363 H36E 109.6
O34 C363 H36E 109.6
C364 C363 H36F 109.6
O34 C363 H36F 109.6
H36E C363 H36F 108.1
O33 C364 C363 103.0(8)
O33 C364 H36G 111.2
C363 C364 H36G 111.2
O33 C364 H36P 111.2
C363 C364 H36P 111.2
H36G C364 H36P 109.1
C366 C365 O33 118.9(14)
C366 C365 H36H 107.6
O33 C365 H36H 107.6
C366 C365 H36I 107.6
O33 C365 H36I 107.6
H36H C365 H36I 107.0
C365 C366 O32 118.5(13)
C365 C366 H36J 107.7
O32 C366 H36J 107.7
C365 C366 H36K 107.7
O32 C366 H36K 107.7
H36J C366 H36K 107.1
C368 C367 O32 107.5(12)
C368 C367 H36L 110.2
O32 C367 H36L 110.2
C368 C367 H36M 110.2
O32 C367 H36M 110.2
H36L C367 H36M 108.5
C367 C368 O31 106.8(11)
C367 C368 H36N 110.4
O31 C368 H36N 110.4
C367 C368 H36O 110.4
O31 C368 H36O 110.4
H36N C368 H36O 108.6
C62 O36 C618 113.2(10)
C617 O37 C616 121.9(11)
C615 O38 C614 128.9(11)
C612 O39 C611 114.7(12)
C611 O40 C61 113.5(11)
O40 C611 O39 105.7(11)
O40 C611 H61A 110.6
O39 C611 H61A 110.6
O40 C611 H61B 110.6
O39 C611 H61B 110.6
H61A C611 H61B 108.7
O39 C612 C613 123.0(14)
O39 C612 H61I 106.6
C613 C612 H61I 106.6
O39 C612 H61J 106.6
C613 C612 H61J 106.6
H61I C612 H61J 106.5
C612 C613 C614 108.8(12)
C612 C613 H61C 109.9
C614 C613 H61C 109.9
C612 C613 H61K 109.9
C614 C613 H61K 109.9
H61C C613 H61K 108.3
O38 C614 C613 119.4(12)
O38 C614 H61D 107.5
C613 C614 H61D 107.5
O38 C614 H61L 107.5
C613 C614 H61L 107.5
H61D C614 H61L 107.0
O38 C615 C616 131.5(13)
O38 C615 H61M 104.4
C616 C615 H61M 104.4
O38 C615 H61N 104.4
C616 C615 H61N 104.4
H61M C615 H61N 105.6
O37 C616 C615 105.6(11)
O37 C616 H61E 110.6
C615 C616 H61E 110.6
O37 C616 H61O 110.6
C615 C616 H61O 110.6
H61E C616 H61O 108.8
O37 C617 C618 119.7(13)
O37 C617 H61F 107.4
C618 C617 H61F 107.4
O37 C617 H61P 107.4
C618 C617 H61P 107.4
H61F C617 H61P 106.9
O36 C618 C617 105.6(11)
O36 C618 H61G 110.6
C617 C618 H61G 110.6
O36 C618 H61H 110.6
C617 C618 H61H 110.6
H61G C618 H61H 108.8
Cl3 C1S Cl1 110.4(6)
Cl3 C1S Cl2 109.0(7)
Cl1 C1S Cl2 108.4(6)
Cl3 C1S H1SA 109.7
Cl1 C1S H1SA 109.7
Cl2 C1S H1SA 109.7
Cl6 C2S Cl4 113.0(8)
Cl6 C2S Cl5 110.9(7)
Cl4 C2S Cl5 107.7(7)
Cl6 C2S H2SA 108.4
Cl4 C2S H2SA 108.4
Cl5 C2S H2SA 108.4
Cl8 C3S Cl7 110.5(9)
Cl8 C3S Cl9 107.9(8)
Cl7 C3S Cl9 107.7(8)
Cl8 C3S H3SA 110.2
Cl7 C3S H3SA 110.2
Cl9 C3S H3SA 110.2
Cl12 C4S Cl10 112.1(8)
Cl12 C4S Cl11 110.1(8)
Cl10 C4S Cl11 105.6(9)
Cl12 C4S H4SA 109.7
Cl10 C4S H4SA 109.7
Cl11 C4S H4SA 109.7
H42C O42 H42D 107.4
H43C O43 H43D 119.4
H41B O41 H41A 113.6

loop_
_geom_bond_atom_site_label_1
_geom_bond_atom_site_label_2
_geom_bond_distance
Yb1 N21 2.277(8)
Yb1 N19 2.280(9)
Yb1 N17 2.293(9)
Yb1 N23 2.301(9)
Yb1 N15 2.581(9)
Yb1 N13 2.587(8)
Yb1 N11 2.622(9)
Yb1 N9 2.632(10)
Yb1 Y1 3.4343(11)
Y1 N5 2.309(10)
Y1 N3 2.340(10)
Y1 N7 2.367(9)
Y1 N1 2.370(9)
Y1 N11 2.509(9)
Y1 N13 2.580(9)
Y1 N9 2.586(9)
Y1 N15 2.603(8)
N1 C1 1.326(16)
N1 C8 1.431(16)
N2 C8 1.319(17)
N2 C9 1.325(17)
N3 C16 1.402(17)
N3 C9 1.413(16)
N4 C17 1.254(16)
N4 C16 1.368(16)
N5 C17 1.401(17)
N5 C24 1.456(16)
N6 C24 1.266(17)
N6 C25 1.358(17)
N7 C32 1.378(16)
N7 C25 1.409(16)
N8 C1 1.297(16)
N8 C32 1.375(16)
N9 C33 1.355(13)
N9 C40 1.393(16)
N10 C40 1.311(15)
N10 C41 1.330(16)
N11 C41 1.406(16)
N11 C49 1.408(16)
N12 C49 1.287(16)
N12 C50 1.374(15)
N13 C50 1.345(16)
N13 C57 1.437(16)
N14 C57 1.316(15)
N14 C58 1.357(16)
N15 C65 1.323(16)
N15 C58 1.377(16)
N16 C33 1.324(13)
N16 C65 1.389(16)
N17 C73 1.363(17)
N17 C66 1.387(15)
N18 C74 1.330(16)
N18 C73 1.345(16)
N19 C74 1.382(17)
N19 C81 1.404(13)
N20 C81 1.311(14)
N20 C82 1.381(16)
N21 C89 1.371(16)
N21 C82 1.397(16)
N22 C89 1.323(16)
N22 C90 1.342(15)
N23 C90 1.366(16)
N23 C97 1.418(13)
N24 C66 1.322(16)
N24 C97 1.370(14)
C1 C2 1.503(19)
C2 C7 1.363(19)
C2 C3 1.377(19)
C3 C4 1.388(18)
C3 H3A 0.9500
C4 C5 1.289(18)
C4 H4A 0.9500
C5 C6 1.424(19)
C5 H5A 0.9500
C6 C7 1.434(18)
C6 H6A 0.9500
C7 C8 1.400(19)
C9 C10 1.446(19)
C10 C11 1.420(18)
C10 C15 1.441(19)
C11 C12 1.430(19)
C11 H11A 0.9500
C12 C13 1.351(18)
C12 H12A 0.9500
C13 C14 1.376(18)
C13 H13A 0.9500
C14 C15 1.370(19)
C14 H14A 0.9500
C15 C16 1.442(19)
C17 C18 1.511(19)
C18 C19 1.340(19)
C18 C23 1.400(19)
C19 C20 1.323(17)
C19 H19A 0.9500
C20 C21 1.440(19)
C20 H20A 0.9500
C21 C22 1.430(19)
C21 H21A 0.9500
C22 C23 1.373(18)
C22 H22A 0.9500
C23 C24 1.49(2)
C25 C26 1.421(19)
C26 C31 1.412(19)
C26 C27 1.441(18)
C27 C28 1.394(19)
C27 H27A 0.9500
C28 C29 1.380(18)
C28 H28A 0.9500
C29 C30 1.338(18)
C29 H29A 0.9500
C30 C31 1.380(19)
C30 H30A 0.9500
C31 C32 1.420(18)
C33 C34 1.436(18)
C34 C35 1.384(19)
C34 C39 1.393(18)
C35 C36 1.425(19)
C35 H35A 0.9500
C36 O35 1.351(16)
C36 C37 1.431(18)
C37 O31 1.339(16)
C37 C38 1.341(19)
C38 C39 1.396(19)
C38 H38A 0.9500
C39 C40 1.47(2)
C41 C42 1.507(19)
C42 C48 1.395(19)
C42 C43 1.428(18)
C43 C44 1.412(19)
C43 H43A 0.9500
C44 O30 1.361(15)
C44 C45 1.376(19)
C45 C46 1.361(18)
C45 O26 1.424(16)
C46 C48 1.439(19)
C46 H46A 0.9500
C48 C49 1.449(19)
C50 C51 1.429(19)
C51 C52 1.359(19)
C51 C56 1.375(18)
C52 C53 1.441(19)
C52 H52A 0.9500
C53 O21 1.376(16)
C53 C54 1.425(18)
C54 C55 1.315(19)
C54 O25 1.413(16)
C55 C56 1.374(18)
C55 H55A 0.9500
C56 C57 1.438(19)
C58 C59 1.427(18)
C59 C64 1.322(19)
C59 C60 1.403(18)
C60 C61 1.314(18)
C60 H60A 0.9500
C61 O40 1.434(16)
C61 C62 1.55(2)
C62 C63 1.307(18)
C62 O36 1.422(16)
C63 C64 1.381(19)
C63 H63A 0.9500
C64 C65 1.498(18)
C66 C67 1.50(2)
C67 C68 1.337(18)
C67 C72 1.381(19)
C68 C69 1.398(19)
C68 H68A 0.9500
C69 O16 1.384(15)
C69 C70 1.51(2)
C70 O20 1.369(16)
C70 C71 1.437(18)
C71 C72 1.380(19)
C71 H71A 0.9500
C72 C73 1.449(19)
C74 C75 1.467(19)
C75 C80 1.383(18)
C75 C76 1.391(19)
C76 C77 1.379(18)
C76 H76A 0.9500
C77 O1 1.347(16)
C77 C78 1.446(19)
C78 O5 1.334(16)
C78 C79 1.46(2)
C79 C80 1.364(18)
C79 H79A 0.9500
C80 C81 1.466(18)
C82 C83 1.409(19)
C83 C84 1.345(18)
C83 C88 1.460(19)
C84 C85 1.419(19)
C84 H84A 0.9500
C85 C86 1.368(19)
C85 O6 1.399(15)
C86 C87 1.383(18)
C86 O10 1.392(16)
C87 C88 1.315(19)
C87 H87A 0.9500
C88 C89 1.525(19)
C90 C91 1.479(18)
C91 C96 1.336(18)
C91 C92 1.393(19)
C92 C93 1.345(18)
C92 H92A 0.9500
C93 O11 1.403(16)
C93 C94 1.433(19)
C94 O15 1.384(15)
C94 C95 1.403(19)
C95 C96 1.381(18)
C95 H95A 0.9500
C96 C97 1.389(18)
O1 C771 1.445(15)
O2 C772 1.427(16)
O2 C773 1.439(16)
O3 C775 1.430(16)
O3 C774 1.458(16)
O4 C777 1.361(16)
O4 C776 1.423(16)
O5 C778 1.389(15)
C771 C772 1.568(19)
C771 H77A 0.9900
C771 H77B 0.9900
C772 H77C 0.9900
C772 H77D 0.9900
C773 C774 1.472(18)
C773 H77E 0.9900
C773 H77F 0.9900
C774 H77G 0.9900
C774 H77H 0.9900
C775 C776 1.440(19)
C775 H77I 0.9900
C775 H77J 0.9900
C776 H77K 0.9900
C776 H77P 0.9900
C777 C778 1.597(19)
C777 H77L 0.9900
C777 H77M 0.9900
C778 H77N 0.9900
C778 H77O 0.9900
O6 C851 1.440(15)
O7 C852 1.323(16)
O7 C853 1.459(16)
O8 C854 1.372(16)
O8 C855 1.448(15)
O9 C857 1.375(16)
O9 C856 1.412(15)
O10 C858 1.455(16)
C851 C852 1.574(18)
C851 H85A 0.9900
C851 H85B 0.9900
C852 H85C 0.9900
C852 H85D 0.9900
C853 C854 1.586(18)
C853 H85E 0.9900
C853 H85F 0.9900
C854 H85G 0.9900
C854 H85H 0.9900
C855 C856 1.475(18)
C855 H85I 0.9900
C855 H85J 0.9900
C856 H85K 0.9900
C856 H85L 0.9900
C857 C858 1.483(18)
C857 H85M 0.9900
C857 H85N 0.9900
C858 H85O 0.9900
C858 H85P 0.9900
O11 C931 1.447(15)
O12 C932 1.423(17)
O12 C933 1.446(15)
O13 C934 1.317(16)
O13 C935 1.432(15)
O14 C937 1.394(16)
O14 C936 1.413(16)
O15 C938 1.418(16)
C931 C932 1.521(18)
C931 H93A 0.9900
C931 H93B 0.9900
C932 H93C 0.9900
C932 H93D 0.9900
C933 C934 1.561(18)
C933 H93E 0.9900
C933 H93F 0.9900
C934 H93G 0.9900
C934 H93H 0.9900
C935 C936 1.418(19)
C935 H93I 0.9900
C935 H93J 0.9900
C936 H93K 0.9900
C936 H93L 0.9900
C937 C938 1.525(18)
C937 H93M 0.9900
C937 H93N 0.9900
C938 H93O 0.9900
C938 H93P 0.9900
O16 C691 1.373(15)
O17 C692 1.172(15)
O17 C693 1.4505(10)
O18 C695 1.477(14)
O18 C694 1.485(15)
O19 C696 1.362(14)
O19 C697 1.528(15)
O20 C698 1.546(17)
C691 C692 1.508(18)
C691 H69A 0.9900
C691 H69B 0.9900
C692 H69C 0.9900
C692 H69D 0.9900
C693 C694 1.4503(10)
C693 H69E 0.9709
C693 H69F 0.9700
C694 H69G 0.9715
C694 H69P 0.9694
C695 C696 1.4508(10)
C695 H69H 0.9900
C695 H69O 0.9900
C696 H69I 0.9900
C696 H69J 0.9900
C697 C698 1.4504(10)
C697 H69K 0.9900
C697 H69L 0.9900
C698 H69M 0.9900
C698 H69N 0.9900
O21 C531 1.412(15)
O22 C532 1.355(16)
O22 C533 1.372(16)
O23 C535 1.315(15)
O23 C534 1.486(16)
O24 C537 1.396(17)
O24 C536 1.406(16)
O25 C538 1.409(15)
C531 C532 1.460(19)
C531 H53A 0.9900
C531 H53B 0.9900
C532 H53C 0.9900
C532 H53D 0.9900
C533 C534 1.415(18)
C533 H53E 0.9900
C533 H53F 0.9900
C534 H53G 0.9900
C534 H53H 0.9900
C535 C536 1.432(19)
C535 H53I 0.9900
C535 H53P 0.9900
C536 H53J 0.9900
C536 H53K 0.9900
C537 C538 1.557(19)
C537 H53L 0.9900
C537 H53M 0.9900
C538 H53N 0.9900
C538 H53O 0.9900
O26 C448 1.354(15)
O27 C446 1.317(14)
O27 C447 1.501(17)
O28 C444 1.2026
O28 C445 1.3758
O29 C442 1.385(15)
O29 C443 1.443(15)
O30 C441 1.503(17)
C441 C442 1.501(18)
C441 H44A 0.9900
C441 H44B 0.9900
C442 H44C 0.9900
C442 H44D 0.9900
C443 C444 1.680(13)
C443 H44E 0.9900
C443 H44F 0.9900
C444 H44G 0.9900
C444 H44H 0.9900
C445 C446 1.4492(10)
C445 H44O 0.9900
C445 H44P 0.9900
C446 H44I 0.9900
C446 H44N 0.9900
C447 C448 1.582(18)
C447 H44J 0.9900
C447 H44K 0.9900
C448 H44L 0.9900
C448 H44M 0.9900
O31 C368 1.453(15)
O32 C366 1.386(16)
O32 C367 1.503(17)
O33 C365 1.386(15)
O33 C364 1.392(15)
O34 C362 1.391(16)
O34 C363 1.619(10)
O35 C361 1.453(16)
C361 C362 1.547(19)
C361 H36A 0.9900
C361 H36B 0.9900
C362 H36C 0.9900
C362 H36D 0.9900
C363 C364 1.4497(10)
C363 H36E 0.9900
C363 H36F 0.9900
C364 H36G 0.9900
C364 H36P 0.9900
C365 C366 1.370(19)
C365 H36H 0.9900
C365 H36I 0.9900
C366 H36J 0.9900
C366 H36K 0.9900
C367 C368 1.424(19)
C367 H36L 0.9900
C367 H36M 0.9900
C368 H36N 0.9900
C368 H36O 0.9900
O36 C618 1.461(16)
O37 C617 1.138(14)
O37 C616 1.381(14)
O38 C615 1.213(14)
O38 C614 1.305(15)
O39 C612 1.119(14)
O39 C611 1.455(15)
O40 C611 1.390(16)
C611 H61A 0.9900
C611 H61B 0.9900
C612 C613 1.419(17)
C612 H61I 0.9900
C612 H61J 0.9900
C613 C614 1.4499(10)
C613 H61C 0.9900
C613 H61K 0.9900
C614 H61D 0.9900
C614 H61L 0.9900
C615 C616 1.4499(10)
C615 H61M 0.9900
C615 H61N 0.9900
C616 H61E 0.9900
C616 H61O 0.9900
C617 C618 1.519(18)
C617 H61F 0.9900
C617 H61P 0.9900
C618 H61G 0.9900
C618 H61H 0.9900
C1S Cl3 1.722(13)
C1S Cl1 1.751(11)
C1S Cl2 1.832(13)
C1S H1SA 1.0000
C2S Cl6 1.730(13)
C2S Cl4 1.748(15)
C2S Cl5 1.802(14)
C2S H2SA 1.0000
C3S Cl8 1.737(14)
C3S Cl7 1.786(15)
C3S Cl9 1.793(16)
C3S H3SA 1.0000
C4S Cl12 1.691(15)
C4S Cl10 1.792(17)
C4S Cl11 1.799(15)
C4S H4SA 1.0000
O42 H42C 0.8498
O42 H42D 0.8502
O43 H43C 0.8502
O43 H43D 0.8498
O41 H41B 0.8503
O41 H41A 0.8497

loop_
_geom_torsion_atom_site_label_1
_geom_torsion_atom_site_label_2
_geom_torsion_atom_site_label_3
_geom_torsion_atom_site_label_4
_geom_torsion
C32 N8 C1 N1 11(3)
C32 N8 C1 C2 -172.6(14)
C8 N1 C1 N8 -177.7(17)
Y1 N1 C1 N8 24(2)
C8 N1 C1 C2 5.4(17)
Y1 N1 C1 C2 -153.4(9)
N8 C1 C2 C7 -176.6(15)
N1 C1 C2 C7 0.8(19)
N8 C1 C2 C3 -4(3)
N1 C1 C2 C3 173.4(17)
C7 C2 C3 C4 -3(2)
C1 C2 C3 C4 -175.0(16)
C2 C3 C4 C5 1(3)
C3 C4 C5 C6 -2(3)
C4 C5 C6 C7 4(2)
C3 C2 C7 C8 179.9(16)
C1 C2 C7 C8 -6.8(19)
C3 C2 C7 C6 6(3)
C1 C2 C7 C6 179.7(14)
C5 C6 C7 C2 -7(2)
C5 C6 C7 C8 -178.5(17)
C9 N2 C8 C7 172.2(16)
C9 N2 C8 N1 -13(2)
C2 C7 C8 N2 -173.8(16)
C6 C7 C8 N2 -1(3)
C2 C7 C8 N1 10.2(19)
C6 C7 C8 N1 -177.1(15)
C1 N1 C8 N2 174.3(15)
Y1 N1 C8 N2 -26(2)
C1 N1 C8 C7 -9.6(17)
Y1 N1 C8 C7 149.6(10)
C8 N2 C9 N3 9(2)
C8 N2 C9 C10 -173.5(16)
C16 N3 C9 N2 -176.0(14)
Y1 N3 C9 N2 33.2(19)
C16 N3 C9 C10 6.5(16)
Y1 N3 C9 C10 -144.3(10)
N2 C9 C10 C11 -4(3)
N3 C9 C10 C11 173.8(15)
N2 C9 C10 C15 179.2(15)
N3 C9 C10 C15 -3.4(18)
C15 C10 C11 C12 -1(2)
C9 C10 C11 C12 -178.3(16)
C10 C11 C12 C13 1(2)
C11 C12 C13 C14 -1(3)
C12 C13 C14 C15 1(2)
C13 C14 C15 C16 178.9(18)
C13 C14 C15 C10 -2(2)
C11 C10 C15 C14 2(2)
C9 C10 C15 C14 179.2(15)
C11 C10 C15 C16 -178.6(15)
C9 C10 C15 C16 -1.1(18)
C17 N4 C16 N3 -7(2)
C17 N4 C16 C15 175.1(15)
C9 N3 C16 N4 174.1(14)
Y1 N3 C16 N4 -34.9(19)
C9 N3 C16 C15 -7.4(17)
Y1 N3 C16 C15 143.6(10)
C14 C15 C16 N4 3(3)
C10 C15 C16 N4 -176.2(14)
C14 C15 C16 N3 -175.0(18)
C10 C15 C16 N3 5.3(18)
C16 N4 C17 N5 14(2)
C16 N4 C17 C18 -176.6(14)
C24 N5 C17 N4 -179.4(15)
Y1 N5 C17 N4 23(2)
C24 N5 C17 C18 9.7(16)
Y1 N5 C17 C18 -148.0(9)
N4 C17 C18 C19 4(3)
N5 C17 C18 C19 175.1(18)
N4 C17 C18 C23 178.1(15)
N5 C17 C18 C23 -10.4(18)
C23 C18 C19 C20 5(3)
C17 C18 C19 C20 178.7(17)
C18 C19 C20 C21 -3(3)
C19 C20 C21 C22 -3(2)
C20 C21 C22 C23 7(2)
C21 C22 C23 C18 -5(2)
C21 C22 C23 C24 171.6(16)
C19 C18 C23 C22 0(2)
C17 C18 C23 C22 -176.0(14)
C19 C18 C23 C24 -177.7(15)
C17 C18 C23 C24 6.8(18)
C25 N6 C24 N5 -6(3)
C25 N6 C24 C23 169.0(14)
C17 N5 C24 N6 170.2(16)
Y1 N5 C24 N6 -31(2)
C17 N5 C24 C23 -5.6(16)
Y1 N5 C24 C23 153.2(10)
C22 C23 C24 N6 6(3)
C18 C23 C24 N6 -177.1(15)
C22 C23 C24 N5 -177.9(16)
C18 C23 C24 N5 -1.1(18)
C24 N6 C25 N7 6(2)
C24 N6 C25 C26 -175.4(16)
C32 N7 C25 N6 -174.2(14)
Y1 N7 C25 N6 31(2)
C32 N7 C25 C26 7.0(17)
Y1 N7 C25 C26 -147.8(10)
N6 C25 C26 C31 174.5(15)
N7 C25 C26 C31 -6.7(19)
N6 C25 C26 C27 -11(3)
N7 C25 C26 C27 167.9(16)
C31 C26 C27 C28 -2(2)
C25 C26 C27 C28 -175.6(17)
C26 C27 C28 C29 2(2)
C27 C28 C29 C30 -6(3)
C28 C29 C30 C31 11(3)
C29 C30 C31 C26 -10(3)
C29 C30 C31 C32 166.0(19)
C25 C26 C31 C30 -179.1(15)
C27 C26 C31 C30 6(2)
C25 C26 C31 C32 3.6(19)
C27 C26 C31 C32 -171.6(15)
C1 N8 C32 N7 -5(2)
C1 N8 C32 C31 171.1(15)
C25 N7 C32 N8 171.8(14)
Y1 N7 C32 N8 -33(2)
C25 N7 C32 C31 -4.8(17)
Y1 N7 C32 C31 150.0(10)
C30 C31 C32 N8 8(3)
C26 C31 C32 N8 -176.0(14)
C30 C31 C32 N7 -175.8(18)
C26 C31 C32 N7 0.7(19)
C65 N16 C33 N9 -3(2)
C65 N16 C33 C34 -177.6(13)
C40 N9 C33 N16 -178.9(13)
Y1 N9 C33 N16 -44.6(16)
Yb1 N9 C33 N16 50.0(15)
C40 N9 C33 C34 -3.4(15)
Y1 N9 C33 C34 130.8(9)
Yb1 N9 C33 C34 -134.6(9)
N16 C33 C34 C35 -6(2)
N9 C33 C34 C35 178.1(16)
N16 C33 C34 C39 178.5(12)
N9 C33 C34 C39 2.6(17)
C39 C34 C35 C36 -2(2)
C33 C34 C35 C36 -177.0(15)
C34 C35 C36 O35 -179.9(15)
C34 C35 C36 C37 -1(2)
O35 C36 C37 O31 0(2)
C35 C36 C37 O31 -179.0(14)
O35 C36 C37 C38 -179.5(15)
C35 C36 C37 C38 1(3)
O31 C37 C38 C39 -178.7(15)
C36 C37 C38 C39 1(3)
C35 C34 C39 C38 4(3)
C33 C34 C39 C38 -179.7(14)
C35 C34 C39 C40 -176.6(15)
C33 C34 C39 C40 -0.7(18)
C37 C38 C39 C34 -4(3)
C37 C38 C39 C40 177.6(18)
C41 N10 C40 N9 2(2)
C41 N10 C40 C39 -179.0(15)
C33 N9 C40 N10 -178.0(15)
Y1 N9 C40 N10 46.8(19)
Yb1 N9 C40 N10 -47.7(19)
C33 N9 C40 C39 3.0(16)
Y1 N9 C40 C39 -132.2(10)
Yb1 N9 C40 C39 133.3(10)
C34 C39 C40 N10 179.5(14)
C38 C39 C40 N10 -2(3)
C34 C39 C40 N9 -1.4(18)
C38 C39 C40 N9 177.4(17)
C40 N10 C41 N11 -8(2)
C40 N10 C41 C42 178.2(14)
C49 N11 C41 N10 -178.0(16)
Y1 N11 C41 N10 -39(2)
Yb1 N11 C41 N10 55.8(19)
C49 N11 C41 C42 -3.3(16)
Y1 N11 C41 C42 135.4(10)
Yb1 N11 C41 C42 -129.5(10)
N10 C41 C42 C48 178.0(14)
N11 C41 C42 C48 2.7(18)
N10 C41 C42 C43 -6(3)
N11 C41 C42 C43 178.9(15)
C48 C42 C43 C44 1(2)
C41 C42 C43 C44 -174.3(16)
C42 C43 C44 O30 179.9(14)
C42 C43 C44 C45 -3(2)
O30 C44 C45 C46 -179.5(15)
C43 C44 C45 C46 3(3)
O30 C44 C45 O26 -3(2)
C43 C44 C45 O26 179.4(14)
C44 C45 C46 C48 -1(3)
O26 C45 C46 C48 -177.7(14)
C43 C42 C48 C46 0(3)
C41 C42 C48 C46 176.4(14)
C43 C42 C48 C49 -177.5(15)
C41 C42 C48 C49 -1.1(18)
C45 C46 C48 C42 0(2)
C45 C46 C48 C49 176.8(17)
C50 N12 C49 N11 3(2)
C50 N12 C49 C48 -178.1(14)
C41 N11 C49 N12 -178.8(15)
Y1 N11 C49 N12 43(2)
Yb1 N11 C49 N12 -53.7(18)
C41 N11 C49 C48 2.6(17)
Y1 N11 C49 C48 -135.9(10)
Yb1 N11 C49 C48 127.7(11)
C42 C48 C49 N12 -179.5(15)
C46 C48 C49 N12 3(3)
C42 C48 C49 N11 -0.8(19)
C46 C48 C49 N11 -178.0(16)
C57 N13 C50 N12 179.4(14)
Y1 N13 C50 N12 -53.3(17)
Yb1 N13 C50 N12 44.5(19)
C57 N13 C50 C51 -2.4(17)
Y1 N13 C50 C51 125.0(12)
Yb1 N13 C50 C51 -137.2(11)
C49 N12 C50 N13 4(2)
C49 N12 C50 C51 -174.3(15)
N13 C50 C51 C52 -177.9(17)
N12 C50 C51 C52 0(3)
N13 C50 C51 C56 3.2(19)
N12 C50 C51 C56 -178.6(14)
C56 C51 C52 C53 -2(2)
C50 C51 C52 C53 179.5(17)
C51 C52 C53 O21 -171.8(15)
C51 C52 C53 C54 -9(2)
O21 C53 C54 C55 179.1(15)
C52 C53 C54 C55 14(3)
O21 C53 C54 O25 -13(2)
C52 C53 C54 O25 -177.5(13)
O25 C54 C55 C56 -174.7(15)
C53 C54 C55 C56 -8(3)
C52 C51 C56 C55 8(3)
C50 C51 C56 C55 -172.7(16)
C52 C51 C56 C57 178.5(16)
C50 C51 C56 C57 -2.4(19)
C54 C55 C56 C51 -3(3)
C54 C55 C56 C57 -171.0(17)
C58 N14 C57 N13 -2(2)
C58 N14 C57 C56 174.4(15)
C50 N13 C57 N14 178.0(15)
Y1 N13 C57 N14 49.5(17)
Yb1 N13 C57 N14 -45.2(18)
C50 N13 C57 C56 0.8(16)
Y1 N13 C57 C56 -127.6(11)
Yb1 N13 C57 C56 137.6(10)
C51 C56 C57 N14 -176.1(15)
C55 C56 C57 N14 -7(3)
C51 C56 C57 N13 1.1(18)
C55 C56 C57 N13 170.4(16)
C57 N14 C58 N15 3(2)
C57 N14 C58 C59 177.7(15)
C65 N15 C58 N14 179.4(15)
Yb1 N15 C58 N14 45.3(18)
Y1 N15 C58 N14 -49.9(18)
C65 N15 C58 C59 3.8(17)
Yb1 N15 C58 C59 -130.3(11)
Y1 N15 C58 C59 134.5(11)
N14 C58 C59 C64 179.8(15)
N15 C58 C59 C64 -4.5(19)
N14 C58 C59 C60 6(3)
N15 C58 C59 C60 -178.7(16)
C64 C59 C60 C61 -2(2)
C58 C59 C60 C61 171.5(17)
C59 C60 C61 O40 -163.1(15)
C59 C60 C61 C62 2(2)
C60 C61 C62 C63 -2(3)
O40 C61 C62 C63 166.1(14)
C60 C61 C62 O36 -176.2(14)
O40 C61 C62 O36 -7.7(17)
O36 C62 C63 C64 174.4(15)
C61 C62 C63 C64 2(2)
C60 C59 C64 C63 2(3)
C58 C59 C64 C63 -173.4(16)
C60 C59 C64 C65 178.1(14)
C58 C59 C64 C65 3.1(19)
C62 C63 C64 C59 -1(3)
C62 C63 C64 C65 -177.2(16)
C58 N15 C65 N16 177.5(15)
Yb1 N15 C65 N16 -48.2(19)
Y1 N15 C65 N16 48.5(19)
C58 N15 C65 C64 -1.9(17)
Yb1 N15 C65 C64 132.4(10)
Y1 N15 C65 C64 -130.9(11)
C33 N16 C65 N15 0(2)
C33 N16 C65 C64 179.4(13)
C59 C64 C65 N15 -0.8(19)
C63 C64 C65 N15 175.6(15)
C59 C64 C65 N16 179.8(14)
C63 C64 C65 N16 -4(3)
C97 N24 C66 N17 2(2)
C97 N24 C66 C67 -171.0(12)
C73 N17 C66 N24 -172.0(15)
Yb1 N17 C66 N24 27(2)
C73 N17 C66 C67 1.4(16)
Yb1 N17 C66 C67 -160.0(9)
N24 C66 C67 C68 -10(3)
N17 C66 C67 C68 175.5(16)
N24 C66 C67 C72 175.3(14)
N17 C66 C67 C72 1.2(17)
C72 C67 C68 C69 7(3)
C66 C67 C68 C69 -166.8(16)
C67 C68 C69 O16 166.6(15)
C67 C68 C69 C70 -19(2)
O16 C69 C70 O20 -17.1(19)
C68 C69 C70 O20 168.0(14)
O16 C69 C70 C71 -160.3(13)
C68 C69 C70 C71 25(2)
O20 C70 C71 C72 -157.5(15)
C69 C70 C71 C72 -18(2)
C70 C71 C72 C67 7(2)
C70 C71 C72 C73 -176.0(16)
C68 C67 C72 C71 0(3)
C66 C67 C72 C71 174.4(15)
C68 C67 C72 C73 -177.9(15)
C66 C67 C72 C73 -3.2(18)
C74 N18 C73 N17 -13(2)
C74 N18 C73 C72 165.8(14)
C66 N17 C73 N18 175.6(15)
Yb1 N17 C73 N18 -23(2)
C66 N17 C73 C72 -3.5(17)
Yb1 N17 C73 C72 158.2(9)
C71 C72 C73 N18 8(3)
C67 C72 C73 N18 -174.9(14)
C71 C72 C73 N17 -172.9(16)
C67 C72 C73 N17 4.3(18)
C73 N18 C74 N19 10(2)
C73 N18 C74 C75 -172.9(14)
C81 N19 C74 N18 -174.1(14)
Yb1 N19 C74 N18 28(2)
C81 N19 C74 C75 9.0(15)
Yb1 N19 C74 C75 -149.2(10)
N18 C74 C75 C80 177.7(14)
N19 C74 C75 C80 -5.2(18)
N18 C74 C75 C76 2(3)
N19 C74 C75 C76 178.8(16)
C80 C75 C76 C77 0(2)
C74 C75 C76 C77 176.0(16)
C75 C76 C77 O1 173.6(15)
C75 C76 C77 C78 -1(2)
O1 C77 C78 O5 4(2)
C76 C77 C78 O5 179.4(14)
O1 C77 C78 C79 -175.2(14)
C76 C77 C78 C79 1(2)
O5 C78 C79 C80 -177.3(15)
C77 C78 C79 C80 1(2)
C78 C79 C80 C75 -3(2)
C78 C79 C80 C81 -175.3(15)
C76 C75 C80 C79 2(3)
C74 C75 C80 C79 -174.8(15)
C76 C75 C80 C81 175.8(14)
C74 C75 C80 C81 -0.7(17)
C82 N20 C81 N19 -4(2)
C82 N20 C81 C80 178.9(13)
C74 N19 C81 N20 173.4(12)
Yb1 N19 C81 N20 -29.3(16)
C74 N19 C81 C80 -9.4(14)
Yb1 N19 C81 C80 147.9(9)
C79 C80 C81 N20 -3(2)
C75 C80 C81 N20 -176.5(12)
C79 C80 C81 N19 180.0(15)
C75 C80 C81 N19 6.3(16)
C81 N20 C82 N21 6(2)
C81 N20 C82 C83 -179.2(14)
C89 N21 C82 N20 -174.8(14)
Yb1 N21 C82 N20 27(2)
C89 N21 C82 C83 9.9(17)
Yb1 N21 C82 C83 -148.4(10)
N20 C82 C83 C84 -1(3)
N21 C82 C83 C84 174.2(17)
N20 C82 C83 C88 178.1(14)
N21 C82 C83 C88 -6.7(18)
C82 C83 C84 C85 178.2(18)
C88 C83 C84 C85 -1(2)
C83 C84 C85 C86 5(3)
C83 C84 C85 O6 179.8(14)
O6 C85 C86 C87 179.0(14)
C84 C85 C86 C87 -5(3)
O6 C85 C86 O10 1(2)
C84 C85 C86 O10 176.4(14)
C85 C86 C87 C88 2(3)
O10 C86 C87 C88 179.8(15)
C86 C87 C88 C83 2(3)
C86 C87 C88 C89 178.4(16)
C84 C83 C88 C87 -3(3)
C82 C83 C88 C87 178.2(16)
C84 C83 C88 C89 -179.7(14)
C82 C83 C88 C89 1.0(17)
C90 N22 C89 N21 -6(2)
C90 N22 C89 C88 174.1(13)
C82 N21 C89 N22 171.2(17)
Yb1 N21 C89 N22 -29(2)
C82 N21 C89 C88 -8.8(16)
Yb1 N21 C89 C88 151.4(9)
C87 C88 C89 N22 8(3)
C83 C88 C89 N22 -175.1(14)
C87 C88 C89 N21 -171.9(17)
C83 C88 C89 N21 4.9(17)
C89 N22 C90 N23 7(2)
C89 N22 C90 C91 -173.4(15)
C97 N23 C90 N22 -175.3(15)
Yb1 N23 C90 N22 27(2)
C97 N23 C90 C91 4.6(16)
Yb1 N23 C90 C91 -152.6(9)
N22 C90 C91 C96 176.0(15)
N23 C90 C91 C96 -3.9(19)
N22 C90 C91 C92 -5(3)
N23 C90 C91 C92 174.9(16)
C96 C91 C92 C93 -4(3)
C90 C91 C92 C93 177.3(16)
C91 C92 C93 O11 -175.8(15)
C91 C92 C93 C94 7(2)
C92 C93 C94 O15 175.5(15)
O11 C93 C94 O15 -2(2)
C92 C93 C94 C95 -5(3)
O11 C93 C94 C95 176.8(14)
O15 C94 C95 C96 -179.8(14)
C93 C94 C95 C96 1(2)
C92 C91 C96 C95 0(3)
C90 C91 C96 C95 178.9(15)
C92 C91 C96 C97 -177.5(15)
C90 C91 C96 C97 1.5(19)
C94 C95 C96 C91 1(2)
C94 C95 C96 C97 178.3(16)
C66 N24 C97 C96 174.2(14)
C66 N24 C97 N23 2.0(18)
C91 C96 C97 N24 -171.5(13)
C95 C96 C97 N24 11(3)
C91 C96 C97 N23 1.4(18)
C95 C96 C97 N23 -175.8(15)
C90 N23 C97 N24 169.4(12)
Yb1 N23 C97 N24 -34.6(15)
C90 N23 C97 C96 -3.9(15)
Yb1 N23 C97 C96 152.2(10)
C76 C77 O1 C771 -2(2)
C78 C77 O1 C771 173.6(13)
C77 C78 O5 C778 -174.1(13)
C79 C78 O5 C778 5(2)
C77 O1 C771 C772 -173.9(12)
C773 O2 C772 C771 -162.7(11)
O1 C771 C772 O2 67.9(14)
C772 O2 C773 C774 75.7(15)
C775 O3 C774 C773 -172.4(11)
O2 C773 C774 O3 71.7(15)
C774 O3 C775 C776 168.8(11)
C777 O4 C776 C775 -74.1(16)
O3 C775 C776 O4 -73.7(16)
C776 O4 C777 C778 168.0(11)
C78 O5 C778 C777 172.5(12)
O4 C777 C778 O5 -73.0(14)
C86 C85 O6 C851 169.6(14)
C84 C85 O6 C851 -6(2)
C85 C86 O10 C858 -171.2(14)
C87 C86 O10 C858 11(2)
C85 O6 C851 C852 -165.7(12)
C853 O7 C852 C851 -176.5(10)
O6 C851 C852 O7 67.2(15)
C852 O7 C853 C854 84.7(15)
C855 O8 C854 C853 -171.0(11)
O7 C853 C854 O8 73.6(15)
C854 O8 C855 C856 167.8(13)
C857 O9 C856 C855 -85.8(15)
O8 C855 C856 O9 -63.8(16)
C856 O9 C857 C858 174.6(12)
C86 O10 C858 C857 167.4(12)
O9 C857 C858 O10 -71.7(15)
C92 C93 O11 C931 13(2)
C94 C93 O11 C931 -169.2(13)
C95 C94 O15 C938 -25(2)
C93 C94 O15 C938 154.1(14)
C93 O11 C931 C932 159.1(13)
C933 O12 C932 C931 173.1(10)
O11 C931 C932 O12 -75.2(14)
C932 O12 C933 C934 -84.2(14)
C935 O13 C934 C933 179.1(11)
O12 C933 C934 O13 -73.7(16)
C934 O13 C935 C936 -77.2(16)
C937 O14 C936 C935 -168.1(12)
O13 C935 C936 O14 -66.2(16)
C936 O14 C937 C938 -151.3(12)
C94 O15 C938 C937 -169.4(12)
O14 C937 C938 O15 69.5(15)
C68 C69 O16 C691 27(2)
C70 C69 O16 C691 -147.3(14)
C71 C70 O20 C698 -63.6(18)
C69 C70 O20 C698 156.6(12)
C69 O16 C691 C692 161.8(13)
C693 O17 C692 C691 116.4(16)
O16 C691 C692 O17 -43(2)
C692 O17 C693 C694 -127(2)
O17 C693 C694 O18 85(3)
C695 O18 C694 C693 -134.9(14)
C694 O18 C695 C696 114(2)
C697 O19 C696 C695 -89.9(11)
O18 C695 C696 O19 -21(3)
C696 O19 C697 C698 -143.6(10)
O19 C697 C698 O20 -55.4(11)
C70 O20 C698 C697 -164.1(11)
C54 C53 O21 C531 175.9(13)
C52 C53 O21 C531 -21(2)
C55 C54 O25 C538 7(2)
C53 C54 O25 C538 -160.5(13)
C53 O21 C531 C532 -154.8(13)
C533 O22 C532 C531 -171.0(12)
O21 C531 C532 O22 59.1(17)
C532 O22 C533 C534 155.4(13)
O22 C533 C534 O23 -68.9(16)
C535 O23 C534 C533 178.6(12)
C534 O23 C535 C536 -162.5(12)
C537 O24 C536 C535 -158.8(13)
O23 C535 C536 O24 56.3(18)
C536 O24 C537 C538 172.5(11)
C54 O25 C538 C537 175.9(12)
O24 C537 C538 O25 -63.9(14)
C46 C45 O26 C448 -30(2)
C44 C45 O26 C448 153.5(14)
C45 C44 O30 C441 -152.8(14)
C43 C44 O30 C441 25(2)
C44 O30 C441 C442 -178.1(12)
C443 O29 C442 C441 170.3(12)
O30 C441 C442 O29 -70.7(15)
C442 O29 C443 C444 -155.9(11)
C445 O28 C444 C443 -168.0(5)
O29 C443 C444 O28 77.6(10)
C444 O28 C445 C446 104.3(10)
C447 O27 C446 C445 113.2(10)
O28 C445 C446 O27 3.3(17)
C446 O27 C447 C448 169.6(9)
C45 O26 C448 C447 -175.6(12)
O27 C447 C448 O26 73.7(14)
C38 C37 O31 C368 -23(2)
C36 C37 O31 C368 157.5(13)
C35 C36 O35 C361 28(2)
C37 C36 O35 C361 -151.1(13)
C36 O35 C361 C362 169.1(13)
C363 O34 C362 C361 178.0(9)
O35 C361 C362 O34 -55.3(16)
C362 O34 C363 C364 -145.3(12)
C365 O33 C364 C363 174.4(10)
O34 C363 C364 O33 -63.2(11)
C364 O33 C365 C366 -83.1(16)
O33 C365 C366 O32 -42(2)
C367 O32 C366 C365 169.3(13)
C366 O32 C367 C368 -175.7(12)
O32 C367 C368 O31 72.4(14)
C37 O31 C368 C367 -170.8(14)
C63 C62 O36 C618 20(2)
C61 C62 O36 C618 -166.7(12)
C60 C61 O40 C611 -22(2)
C62 C61 O40 C611 171.0(12)
C61 O40 C611 O39 -176.7(11)
C612 O39 C611 O40 54.8(18)
C611 O39 C612 C613 -175.7(14)
O39 C612 C613 C614 158.8(16)
C615 O38 C614 C613 175.2(14)
C612 C613 C614 O38 -64.0(19)
C614 O38 C615 C616 -154.4(16)
C617 O37 C616 C615 171.1(15)
O38 C615 C616 O37 31(2)
C616 O37 C617 C618 -175.7(13)
C62 O36 C618 C617 173.9(12)
O37 C617 C618 O36 -13(2)
